data_1546361
loop_
_publ_author_name
'Liu, Xu'
'Yuan, Jinyun'
'Yao, Chuanhao'
'Chen, Jishi'
'Li, Lingling'
'Bao, Xiaoli'
'Yang, Jinlong'
'Wu, Zhikun'

_publ_section_title
;
 Crystal and Solution Photoluminescence of MAg24(SR)18 (M = Ag/Pd/Pt/Au)
 Nanoclusters and Some Implications for the Photoluminescence Mechanisms
;
_journal_issue 25
_journal_name_full 'The Journal of Physical Chemistry C'
_journal_page_first 13848
_journal_paper_doi 10.1021/acs.jpcc.7b01730
_journal_volume 121
_journal_year 2017
_chemical_formula_moiety 'C144 H159 Ag24 Pd S18, C24 H20 P, C24 P'
_chemical_formula_sum 'C168 H202 Ag24 P2 Pd S18'
_chemical_formula_weight 5555.58
_chemical_name_systematic
;
 ?
;
_space_group_crystal_system triclinic
_space_group_IT_number 2
_space_group_name_Hall '-P 1'
_space_group_name_H-M_alt 'P -1'
_symmetry_space_group_name_Hall '-P 1'
_symmetry_space_group_name_H-M 'P -1'
_atom_sites_solution_hydrogens geom
_atom_sites_solution_primary direct
_audit_creation_date 2016-10-10
_audit_creation_method
;
Olex2 1.2
(compiled 2016.08.31 svn.r3340 for OlexSys, GUI svn.r5227)
;
_cell_angle_alpha 84.483(3)
_cell_angle_beta 72.593(3)
_cell_angle_gamma 63.990(2)
_cell_formula_units_Z 2
_cell_length_a 19.5843(10)
_cell_length_b 20.1047(10)
_cell_length_c 31.3508(18)
_cell_measurement_reflns_used 9893
_cell_measurement_temperature 173
_cell_measurement_theta_max 68.403
_cell_measurement_theta_min 2.447
_cell_volume 10576.8(10)
_computing_cell_refinement 'SAINT v8.37A (Bruker, 2015)'
_computing_data_reduction 'SAINT v8.37A (Bruker, 2015)'
_computing_molecular_graphics 'Olex2 (Dolomanov et al., 2009)'
_computing_publication_material 'Olex2 (Dolomanov et al., 2009)'
_computing_structure_refinement 'ShelXL (Sheldrick, 2015)'
_computing_structure_solution 'ShelXS (Sheldrick, 2008)'
_diffrn_ambient_temperature 173.01
_diffrn_measured_fraction_theta_full 0.562
_diffrn_measured_fraction_theta_max 0.990
_diffrn_measurement_device_type 'Bruker APEX-II CCD'
_diffrn_measurement_method '\f and \w scans'
_diffrn_radiation_monochromator graphite
_diffrn_radiation_type CuK\a
_diffrn_radiation_wavelength 1.54178
_diffrn_reflns_av_R_equivalents 0.0718
_diffrn_reflns_av_unetI/netI 0.0555
_diffrn_reflns_Laue_measured_fraction_full 0.562
_diffrn_reflns_Laue_measured_fraction_max 0.990
_diffrn_reflns_limit_h_max 23
_diffrn_reflns_limit_h_min -23
_diffrn_reflns_limit_k_max 24
_diffrn_reflns_limit_k_min -24
_diffrn_reflns_limit_l_max 37
_diffrn_reflns_limit_l_min -37
_diffrn_reflns_number 146850
_diffrn_reflns_point_group_measured_fraction_full 0.562
_diffrn_reflns_point_group_measured_fraction_max 0.990
_diffrn_reflns_theta_full 67.679
_diffrn_reflns_theta_max 49.996
_diffrn_reflns_theta_min 2.621
_diffrn_standards_number 0
_exptl_absorpt_coefficient_mu 20.128
_exptl_absorpt_correction_T_max 0.0405
_exptl_absorpt_correction_T_min 0.0009
_exptl_absorpt_correction_type multi-scan
_exptl_absorpt_process_details
;
SADABS-2014/5 (Bruker,2014/5) was used for absorption correction.
wR2(int) was 0.1436 before and 0.0955 after correction.
The Ratio of minimum to maximum transmission is 0.0222.
The \l/2 correction factor is Not present.
;
_exptl_crystal_colour black
_exptl_crystal_colour_primary black
_exptl_crystal_density_diffrn 1.744
_exptl_crystal_description block
_exptl_crystal_F_000 5404
_refine_diff_density_max 2.592
_refine_diff_density_min -3.904
_refine_diff_density_rms 0.351
_refine_ls_extinction_method none
_refine_ls_goodness_of_fit_ref 1.861
_refine_ls_hydrogen_treatment constr
_refine_ls_matrix_type fullcycle
_refine_ls_number_parameters 1837
_refine_ls_number_reflns 21509
_refine_ls_number_restraints 1548
_refine_ls_restrained_S_all 1.878
_refine_ls_R_factor_all 0.1680
_refine_ls_R_factor_gt 0.1465
_refine_ls_shift/su_max 0.097
_refine_ls_shift/su_mean 0.003
_refine_ls_structure_factor_coef Fsqd
_refine_ls_weighting_details 'w=1/[\s^2^(Fo^2^)+(0.2000P)^2^] where P=(Fo^2^+2Fc^2^)/3'
_refine_ls_weighting_scheme calc
_refine_ls_wR_factor_gt 0.4139
_refine_ls_wR_factor_ref 0.4417
_reflns_Friedel_coverage 0.000
_reflns_number_gt 16066
_reflns_number_total 21509
_reflns_threshold_expression 'I > 2\s(I)'
_cod_data_source_file jp7b01730_si_003.cif
_cod_data_source_block 160525lx3_0m
_cod_depositor_comments 'Adding full bibliography for 1546361.cif.'
_cod_database_code 1546361
_shelxl_version_number 2014-3
_shelx_space_group_comment
;
The symmetry employed for this shelxl refinement is uniquely defined
by the following loop, which should always be used as a source of
symmetry information in preference to the above space-group names.
They are only intended as comments.
;
_olex2_refinement_description
;
1. Fixed Uiso
 At 1.2 times of:
  All C(H) groups
 At 1.5 times of:
  All C(H,H,H) groups
2. Restrained distances
 P47-C91 = P47-C2BA = P47-C69
 1.8 with sigma of 0.02
 P47-C1BA
 1.8 with sigma of 0.02
 C64-C60
 1.54 with sigma of 0.02
 C1AA-C100
 1.54 with sigma of 0.02
 C55-C54 = C56-C52 = C68-C72 = C71-C70 = C0AA-C102 = C62-C63 = C31-C30 = C32-
 C28 = C132-C136 = C135-C134 = C108-C112 = C111-C110 = C120-C116 = C118-C119 =
 C9AA-C126 = C124-C128 = C140-C144 = C88-C84 = C86-C87 = C79-C78 = C80-C76 =
 C23-C22 = C20-C24 = C39-C38 = C36-C40 = C44-C48 = C47-C46 = C16-C12 = C15-C14 =
  C143-C142 = C7-C6 = C4-C8 = C94-C95 = C96-C92
 1.54 with sigma of 0.02
 P47-C7BA \\sim P47-C85
 with sigma of 0.02
 P47-C305 \\sim P47-C127
 with sigma of 0.02
 P47-C141 \\sim P47-C4AA
 with sigma of 0.02
 C1BA-C91 \\sim C1BA-C2BA \\sim C1BA-C69 \\sim C69-C91 \\sim C91-C2BA \\sim
C69-C2BA
 with sigma of 0.02
 P47-C731 \\sim P47-C294
 with sigma of 0.02
 C64-C59 \\sim C64-C61
 with sigma of 0.02
 C1AA-C101 \\sim C1AA-C99
 with sigma of 0.02
 C47-C41 \\sim C47-C45
 with sigma of 0.02
3. Restrained planarity
 P47, C91, C127, C305, C246, C215, C386
 with sigma of 0.05
 P47, C69, C7BA, C4BA, C5BA, C81, C85
 with sigma of 0.1
 P47, C2BA, C4AA, C7AA, C104, C103, C141
 with sigma of 0.1
 C55, C54, C53, C52, C56, C51, C49
 with sigma of 0.1
 C47, C46, C45, C44, C48, C43, C42, C41, S6
 with sigma of 0.1
4. Uiso/Uaniso restraints and constraints
P47 \\sim C1BA \\sim C731 \\sim C670 \\sim C199 \\sim C181 \\sim C294 \\sim
C2BA \\sim C4AA \\sim C7AA \\sim C104 \\sim C103 \\sim C141 \\sim C69 \\sim
C7BA \\sim C4BA \\sim C5BA \\sim C81 \\sim C85 \\sim C91 \\sim C127 \\sim C215
\\sim C386 \\sim C246 \\sim C305: within 2A with sigma of 0.005 and sigma for
terminal atoms of 0.01
C89 \\sim C90 \\sim C0BA \\sim C92 \\sim C93 \\sim C94 \\sim C95 \\sim C96:
within 2A with sigma of 0.005 and sigma for terminal atoms of 0.01
C49 \\sim C54 \\sim C53 \\sim C52 \\sim C51 \\sim C50 \\sim C56 \\sim C55:
within 2A with sigma of 0.005 and sigma for terminal atoms of 0.01
C57 \\sim C62 \\sim C61 \\sim C60 \\sim C59 \\sim C5AA \\sim C63 \\sim C64:
within 2A with sigma of 0.005 and sigma for terminal atoms of 0.01
C41 \\sim C46 \\sim C45 \\sim C44 \\sim C43 \\sim C42 \\sim C48 \\sim C47:
within 2A with sigma of 0.005 and sigma for terminal atoms of 0.01
C97 \\sim C98 \\sim C99 \\sim C100 \\sim C101 \\sim C102 \\sim C0AA \\sim C1AA:
within 2A with sigma of 0.005 and sigma for terminal atoms of 0.01
C65 \\sim C66 \\sim C67 \\sim C68 \\sim C6AA \\sim C70 \\sim C71 \\sim C72:
within 2A with sigma of 0.005 and sigma for terminal atoms of 0.01
Uanis(C33) \\sim Ueq, Uanis(C34) \\sim Ueq, Uanis(C35) \\sim Ueq, Uanis(C36)
\\sim Ueq, Uanis(C37) \\sim Ueq, Uanis(C38) \\sim Ueq, Uanis(C145) \\sim Ueq,
Uanis(C146) \\sim Ueq, Uanis(C147) \\sim Ueq, Uanis(C148) \\sim Ueq,
Uanis(C149) \\sim Ueq, Uanis(C150) \\sim Ueq, Uanis(C163) \\sim Ueq,
Uanis(C168) \\sim Ueq, Uanis(C167) \\sim Ueq, Uanis(C166) \\sim Ueq,
Uanis(C165) \\sim Ueq, Uanis(C164) \\sim Ueq, Uanis(C157) \\sim Ueq,
Uanis(C162) \\sim Ueq, Uanis(C161) \\sim Ueq, Uanis(C160) \\sim Ueq,
Uanis(C159) \\sim Ueq, Uanis(C158) \\sim Ueq, Uanis(C135) \\sim Ueq,
Uanis(C151) \\sim Ueq, Uanis(C156) \\sim Ueq, Uanis(C155) \\sim Ueq,
Uanis(C154) \\sim Ueq, Uanis(C153) \\sim Ueq, Uanis(C152) \\sim Ueq, Uanis(C9)
\\sim Ueq, Uanis(C10) \\sim Ueq, Uanis(C11) \\sim Ueq, Uanis(C12) \\sim Ueq,
Uanis(C13) \\sim Ueq, Uanis(C14) \\sim Ueq, Uanis(C137) \\sim Ueq, Uanis(C138)
\\sim Ueq, Uanis(C139) \\sim Ueq, Uanis(C140) \\sim Ueq, Uanis(C2AA) \\sim Ueq,
Uanis(C142) \\sim Ueq, Uanis(C25) \\sim Ueq, Uanis(C26) \\sim Ueq, Uanis(C27)
\\sim Ueq, Uanis(C28) \\sim Ueq, Uanis(C29) \\sim Ueq, Uanis(C30) \\sim Ueq,
Uanis(C113) \\sim Ueq, Uanis(C114) \\sim Ueq, Uanis(C115) \\sim Ueq,
Uanis(C116) \\sim Ueq, Uanis(C117) \\sim Ueq, Uanis(C118) \\sim Ueq,
Uanis(C105) \\sim Ueq, Uanis(C106) \\sim Ueq, Uanis(C107) \\sim Ueq,
Uanis(C108) \\sim Ueq, Uanis(C109) \\sim Ueq, Uanis(C110) \\sim Ueq,
Uanis(C121) \\sim Ueq, Uanis(C122) \\sim Ueq, Uanis(C123) \\sim Ueq,
Uanis(C124) \\sim Ueq, Uanis(C125) \\sim Ueq, Uanis(C126) \\sim Ueq, Uanis(C1)
\\sim Ueq, Uanis(C2) \\sim Ueq, Uanis(C3) \\sim Ueq, Uanis(C4) \\sim Ueq,
Uanis(C5) \\sim Ueq, Uanis(C6) \\sim Ueq, Uanis(C129) \\sim Ueq, Uanis(C130)
\\sim Ueq, Uanis(C131) \\sim Ueq, Uanis(C132) \\sim Ueq, Uanis(C133) \\sim Ueq,
Uanis(C134) \\sim Ueq, Uanis(C143) \\sim Ueq, Uanis(C17) \\sim Ueq, Uanis(C18)
\\sim Ueq, Uanis(C19) \\sim Ueq, Uanis(C20) \\sim Ueq, Uanis(C21) \\sim Ueq,
Uanis(C22) \\sim Ueq, Uanis(C3AA) \\sim Ueq, Uanis(C82) \\sim Ueq, Uanis(C83)
\\sim Ueq, Uanis(C84) \\sim Ueq, Uanis(C8AA) \\sim Ueq, Uanis(C86) \\sim Ueq,
Uanis(C15) \\sim Ueq, Uanis(C79) \\sim Ueq, Uanis(C39) \\sim Ueq, Uanis(C73)
\\sim Ueq, Uanis(C74) \\sim Ueq, Uanis(C75) \\sim Ueq, Uanis(C76) \\sim Ueq,
Uanis(C77) \\sim Ueq, Uanis(C78) \\sim Ueq, Uanis(C119) \\sim Ueq, Uanis(C80)
\\sim Ueq, Uanis(C23) \\sim Ueq, Uanis(C111) \\sim Ueq, Uanis(C9AA) \\sim Ueq,
Uanis(C87) \\sim Ueq, Uanis(C7) \\sim Ueq, Uanis(C65) \\sim Ueq, Uanis(C66)
\\sim Ueq, Uanis(C67) \\sim Ueq, Uanis(C68) \\sim Ueq, Uanis(C6AA) \\sim Ueq,
Uanis(C70) \\sim Ueq, Uanis(C136) \\sim Ueq, Uanis(C95) \\sim Ueq, Uanis(C8)
\\sim Ueq, Uanis(C128) \\sim Ueq, Uanis(C16) \\sim Ueq, Uanis(C96) \\sim Ueq,
Uanis(C89) \\sim Ueq, Uanis(C90) \\sim Ueq, Uanis(C0BA) \\sim Ueq, Uanis(C92)
\\sim Ueq, Uanis(C93) \\sim Ueq, Uanis(C94) \\sim Ueq, Uanis(C32) \\sim Ueq,
Uanis(C31) \\sim Ueq, Uanis(C112) \\sim Ueq, Uanis(C71) \\sim Ueq, Uanis(C88)
\\sim Ueq, Uanis(C144) \\sim Ueq, Uanis(C40) \\sim Ueq, Uanis(C24) \\sim Ueq,
Uanis(C0AA) \\sim Ueq, Uanis(C120) \\sim Ueq, Uanis(C57) \\sim Ueq, Uanis(C5AA)
\\sim Ueq, Uanis(C59) \\sim Ueq, Uanis(C60) \\sim Ueq, Uanis(C61) \\sim Ueq,
Uanis(C62) \\sim Ueq, Uanis(C49) \\sim Ueq, Uanis(C50) \\sim Ueq, Uanis(C51)
\\sim Ueq, Uanis(C52) \\sim Ueq, Uanis(C53) \\sim Ueq, Uanis(C54) \\sim Ueq,
Uanis(C97) \\sim Ueq, Uanis(C98) \\sim Ueq, Uanis(C99) \\sim Ueq, Uanis(C100)
\\sim Ueq, Uanis(C101) \\sim Ueq, Uanis(C102) \\sim Ueq, Uanis(C41) \\sim Ueq,
Uanis(C42) \\sim Ueq, Uanis(C43) \\sim Ueq, Uanis(C44) \\sim Ueq, Uanis(C45)
\\sim Ueq, Uanis(C46) \\sim Ueq, Uanis(C63) \\sim Ueq, Uanis(C72) \\sim Ueq,
Uanis(C55) \\sim Ueq, Uanis(C48) \\sim Ueq, Uanis(C56) \\sim Ueq, Uanis(C47)
\\sim Ueq, Uanis(C64) \\sim Ueq, Uanis(C1AA) \\sim Ueq: with sigma of 0.005 and
sigma for terminal atoms of 0.01
5.a Me refined with riding coordinates:
 C7(H7A,H7B,H7C), C16(H16A,H16B,H16C), C39(H39A,H39B,H39C), C47(H47A,H47B,
 H47C), C55(H55A,H55B,H55C), C56(H56A,H56B,H56C), C63(H63A,H63B,H63C), C64(H64A,
 H64B,H64C), C71(H71A,H71B,H71C), C72(H72A,H72B,H72C), C79(H79A,H79B,H79C),
 C80(H80A,H80B,H80C), C96(H96A,H96B,H96C), C0AA(H0AA,H0AB,H0AC), C1AA(H1AA,H1AB,
 H1AC), C111(H11A,H11B,H11C), C112(H11D,H11E,H11F), C119(H11G,H11H,H11I),
 C136(H13D,H13E,H13F), C144(H14D,H14E,H14F)
5.b Aromatic/amide H refined with riding coordinates:
 C2(H2), C3(H3), C5(H5), C10(H10), C11(H11), C13(H13), C18(H18), C19(H19),
 C21(H21), C26(H26), C27(H27), C29(H29), C34(H34), C35(H35), C37(H37), C42(H42),
  C43(H43), C45(H45), C50(H50), C51(H51), C53(H53), C5AA(H5AA), C59(H59),
 C61(H61), C66(H66), C67(H67), C6AA(H6AA), C74(H74), C75(H75), C77(H77),
 C82(H82), C83(H83), C8AA(H8AA), C90(H90), C0BA(H0BA), C93(H93), C98(H98),
 C99(H99), C101(H101), C106(H106), C107(H107), C109(H109), C114(H114),
 C115(H115), C117(H117), C122(H122), C123(H123), C125(H125), C130(H130),
 C131(H131), C133(H133), C138(H138), C139(H139), C2AA(H2AA), C146(H146),
 C147(H147), C148(H148), C149(H149), C150(H150), C156(H156), C155(H155),
 C154(H154), C153(H153), C152(H152), C162(H162), C161(H161), C160(H160),
 C159(H159), C158(H158), C168(H168), C167(H167), C166(H166), C165(H165),
 C164(H164)
5.c Fitted hexagon refined as free rotating group:
 C1(C2,C3,C4,C5,C6), C9(C10,C11,C12,C13,C14), C17(C18,C19,C20,C21,C22),
 C25(C26,C27,C28,C29,C30), C33(C34,C35,C36,C37,C38), C41(C42,C43,C44,C45,C46),
 C49(C50,C51,C52,C53,C54), C57(C5AA,C59,C60,C61,C62), C65(C66,C67,C68,C6AA,C70),
  C73(C74,C75,C76,C77,C78), C3AA(C82,C83,C84,C8AA,C86), C89(C90,C0BA,C92,C93,
 C94), C97(C98,C99,C100,C101,C102), C105(C106,C107,C108,C109,C110), C113(C114,
 C115,C116,C117,C118), C121(C122,C123,C124,C125,C126), C129(C130,C131,C132,C133,
 C134), C137(C138,C139,C140,C2AA,C142), C145(C146,C147,C148,C149,C150),
 C151(C156,C155,C154,C153,C152), C157(C162,C161,C160,C159,C158), C163(C168,C167,
 C166,C165,C164), C1BA(C731,C670,C199,C181,C294), C91(C127,C215,C386,C246,C305),
  C2BA(C4AA,C7AA,C104,C103,C141), C7BA(C4BA,C5BA,C81,C85,C69)
5.d Idealised Me refined as rotating group:
 C8(H8A,H8B,H8C), C15(H15A,H15B,H15C), C23(H23A,H23B,H23C), C24(H24A,H24B,
 H24C), C31(H31A,H31B,H31C), C32(H32A,H32B,H32C), C40(H40A,H40B,H40C), C87(H87A,
 H87B,H87C), C88(H88A,H88B,H88C), C95(H95A,H95B,H95C), C120(H12A,H12B,H12C),
 C9AA(H9AA,H9AB,H9AC), C128(H12D,H12E,H12F), C135(H13A,H13B,H13C), C143(H14A,
 H14B,H14C)
;
_olex2_submission_special_instructions 'No special instructions were received'

loop_
_space_group_symop_operation_xyz
'x, y, z'
'-x, -y, -z'

loop_
_atom_site_label
_atom_site_type_symbol
_atom_site_fract_x
_atom_site_fract_y
_atom_site_fract_z
_atom_site_U_iso_or_equiv
_atom_site_adp_type
_atom_site_occupancy
_atom_site_site_symmetry_order
_atom_site_calc_flag
_atom_site_refinement_flags_posn
_atom_site_refinement_flags_adp
Ag1 Ag 0.82023(14) 0.36024(13) 0.68374(9) 0.113 Uani 1 1 d . .
Ag2 Ag 0.81718(13) 0.37096(12) 0.77590(8) 0.104 Uani 1 1 d . .
Ag3 Ag 0.69823(12) 0.33226(12) 0.83231(8) 0.101 Uani 1 1 d . .
Ag4 Ag 0.73305(12) 0.18206(11) 0.81083(8) 0.099 Uani 1 1 d . .
Ag5 Ag 0.88582(12) 0.12552(12) 0.73883(8) 0.105 Uani 1 1 d . .
Ag6 Ag 0.93511(12) 0.24143(13) 0.71993(8) 0.106 Uani 1 1 d . .
Ag7 Ag 0.85540(14) 0.21342(14) 0.66103(8) 0.112 Uani 1 1 d . .
Ag8 Ag 0.73522(13) 0.17123(12) 0.72097(8) 0.105 Uani 1 1 d . .
Ag9 Ag 0.62015(12) 0.29912(11) 0.77523(8) 0.101 Uani 1 1 d . .
Ag10 Ag 0.67037(13) 0.41812(12) 0.75660(9) 0.108 Uani 1 1 d . .
Ag11 Ag 0.86239(12) 0.21964(11) 0.80935(8) 0.100 Uani 1 1 d . .
Ag12 Ag 0.81608(14) 0.32889(15) 0.87992(9) 0.122 Uani 1 1 d . .
Ag13 Ag 0.97350(15) 0.30541(16) 0.79197(10) 0.125 Uani 1 1 d . .
Ag14 Ag 0.57992(14) 0.28392(13) 0.88563(9) 0.116 Uani 1 1 d . .
Ag15 Ag 0.86152(15) 0.07354(13) 0.84198(9) 0.117 Uani 1 1 d . .
Ag16 Ag 0.81591(14) 0.01763(13) 0.76131(9) 0.113 Uani 1 1 d . .
Ag17 Ag 0.75505(19) 0.1663(2) 0.62625(12) 0.153 Uani 1 1 d . .
Ag18 Ag 0.56806(17) 0.27481(19) 0.69598(11) 0.138 Uani 1 1 d . .
Ag19 Ag 0.69610(14) 0.32157(13) 0.68398(9) 0.111 Uani 1 1 d . .
Ag20 Ag 0.6556(2) 0.4883(2) 0.67174(14) 0.163 Uani 1 1 d . .
Ag21 Ag 0.79274(18) 0.50395(16) 0.71491(12) 0.139 Uani 1 1 d . .
Ag22 Ag 0.51023(14) 0.43927(13) 0.82212(10) 0.121 Uani 1 1 d . .
Ag23 Ag 1.01695(17) 0.10396(18) 0.64035(11) 0.142 Uani 1 1 d . .
Ag24 Ag 0.9941(2) 0.2786(2) 0.62925(13) 0.168 Uani 1 1 d . .
Pd1 Pd 0.77741(11) 0.27126(11) 0.74704(7) 0.095 Uani 1 1 d . .
S1 S 0.9337(5) 0.3453(5) 0.8687(3) 0.119 Uani 1 1 d . .
S2 S 0.8710(5) 0.4649(5) 0.7675(3) 0.123 Uani 1 1 d . .
S3 S 0.6822(5) 0.3419(5) 0.9138(3) 0.115 Uani 1 1 d . .
S4 S 1.0516(5) 0.2667(5) 0.7140(3) 0.119 Uani 1 1 d . .
S5 S 0.5373(5) 0.5253(4) 0.7675(4) 0.122 Uani 1 1 d . .
S6 S 0.7099(11) 0.5769(9) 0.6697(6) 0.195 Uani 1 1 d . .
S7 S 0.9096(8) 0.4125(8) 0.6352(5) 0.176 Uani 1 1 d . .
S8 S 1.1028(7) 0.1597(8) 0.5978(4) 0.157 Uani 1 1 d . .
S9 S 0.5932(5) 0.4190(5) 0.6519(3) 0.127 Uani 1 1 d . .
S10 S 0.4637(5) 0.4017(5) 0.8968(3) 0.116 Uani 1 1 d . .
S11 S 0.4846(4) 0.3420(4) 0.7666(3) 0.112 Uani 1 1 d . .
S12 S 0.6205(6) 0.2038(7) 0.6278(4) 0.138 Uani 1 1 d . .
S13 S 0.8975(6) 0.1300(6) 0.5937(3) 0.135 Uani 1 1 d . .
S14 S 0.9819(5) 0.0158(5) 0.6891(3) 0.117 Uani 1 1 d . .
S15 S 0.7567(5) 0.0445(4) 0.7000(3) 0.112 Uani 1 1 d . .
S16 S 0.8804(4) -0.0445(4) 0.8176(3) 0.108 Uani 1 1 d . .
S17 S 0.8958(5) 0.1524(4) 0.8769(3) 0.106 Uani 1 1 d . .
S18 S 0.6753(4) 0.1566(4) 0.8896(3) 0.108 Uani 1 1 d . .
C1 C 0.9878(11) 0.2727(11) 0.9012(6) 0.101 Uani 1 1 d . U
C2 C 0.9426(9) 0.2569(12) 0.9406(7) 0.136 Uani 1 1 d G U
H2 H 0.8864 0.2823 0.9487 0.163 Uiso 1 1 calc R .
C3 C 0.9797(12) 0.2040(13) 0.9683(6) 0.119 Uani 1 1 d G U
H3 H 0.9488 0.1932 0.9953 0.143 Uiso 1 1 calc R .
C4 C 1.0620(13) 0.1669(12) 0.9565(7) 0.137 Uani 1 1 d DG U
C5 C 1.1072(9) 0.1827(12) 0.9170(7) 0.127 Uani 1 1 d G U
H5 H 1.1634 0.1574 0.9090 0.152 Uiso 1 1 calc R .
C6 C 1.0701(11) 0.2356(12) 0.8894(6) 0.114 Uani 1 1 d DG U
C7 C 1.119(2) 0.251(3) 0.8440(10) 0.152 Uani 1 1 d D U
H7A H 1.0828 0.2895 0.8293 0.228 Uiso 1 1 calc R .
H7B H 1.1563 0.2669 0.8489 0.228 Uiso 1 1 calc R .
H7C H 1.1479 0.2052 0.8250 0.228 Uiso 1 1 calc R .
C8 C 1.104(3) 0.112(3) 0.9879(16) 0.182 Uani 1 1 d D U
H8A H 1.0639 0.1074 1.0143 0.273 Uiso 1 1 calc GR .
H8B H 1.1364 0.1296 0.9973 0.273 Uiso 1 1 calc GR .
H8C H 1.1374 0.0634 0.9723 0.273 Uiso 1 1 calc GR .
C9 C 0.8181(13) 0.5300(12) 0.8145(6) 0.113 Uani 1 1 d . U
C10 C 0.7703(14) 0.5122(11) 0.8519(7) 0.113 Uani 1 1 d G U
H10 H 0.7651 0.4675 0.8518 0.135 Uiso 1 1 calc R .
C11 C 0.7302(14) 0.5601(14) 0.8895(6) 0.130 Uani 1 1 d G U
H11 H 0.6975 0.5479 0.9151 0.156 Uiso 1 1 calc R .
C12 C 0.7378(16) 0.6256(13) 0.8897(7) 0.153 Uani 1 1 d DG U
C13 C 0.7856(18) 0.6433(12) 0.8523(9) 0.156 Uani 1 1 d G U
H13 H 0.7908 0.6881 0.8525 0.188 Uiso 1 1 calc R .
C14 C 0.8257(16) 0.5955(14) 0.8147(7) 0.156 Uani 1 1 d DG U
C15 C 0.879(2) 0.613(2) 0.7727(10) 0.128 Uani 1 1 d D U
H15A H 0.9328 0.5936 0.7755 0.192 Uiso 1 1 calc GR .
H15B H 0.8578 0.6663 0.7694 0.192 Uiso 1 1 calc GR .
H15C H 0.8802 0.5890 0.7464 0.192 Uiso 1 1 calc GR .
C16 C 0.695(3) 0.680(3) 0.9301(14) 0.191 Uani 1 1 d D U
H16A H 0.6632 0.6614 0.9539 0.286 Uiso 1 1 calc R .
H16B H 0.7334 0.6868 0.9409 0.286 Uiso 1 1 calc R .
H16C H 0.6593 0.7283 0.9212 0.286 Uiso 1 1 calc R .
C17 C 0.6265(11) 0.4370(8) 0.9329(7) 0.112 Uani 1 1 d . U
C18 C 0.5822(12) 0.4863(10) 0.9066(6) 0.103 Uani 1 1 d G U
H18 H 0.5847 0.4698 0.8785 0.124 Uiso 1 1 calc R .
C19 C 0.5344(12) 0.5598(10) 0.9213(7) 0.124 Uani 1 1 d G U
H19 H 0.5041 0.5935 0.9033 0.149 Uiso 1 1 calc R .
C20 C 0.5308(12) 0.5840(8) 0.9623(7) 0.110 Uani 1 1 d DG U
C21 C 0.5751(14) 0.5348(11) 0.9886(6) 0.133 Uani 1 1 d G U
H21 H 0.5726 0.5513 1.0166 0.160 Uiso 1 1 calc R .
C22 C 0.6229(13) 0.4613(10) 0.9739(7) 0.118 Uani 1 1 d DG U
C23 C 0.6735(18) 0.4061(16) 1.0018(11) 0.118 Uani 1 1 d D U
H23A H 0.6562 0.4274 1.0321 0.177 Uiso 1 1 calc GR .
H23B H 0.7293 0.3955 0.9879 0.177 Uiso 1 1 calc GR .
H23C H 0.6672 0.3601 1.0032 0.177 Uiso 1 1 calc GR .
C24 C 0.476(2) 0.6655(13) 0.9763(14) 0.140 Uani 1 1 d D U
H24A H 0.4918 0.6969 0.9534 0.210 Uiso 1 1 calc GR .
H24B H 0.4803 0.6766 1.0049 0.210 Uiso 1 1 calc GR .
H24C H 0.4212 0.6750 0.9795 0.210 Uiso 1 1 calc GR .
C25 C 1.1327(12) 0.1827(9) 0.7158(8) 0.112 Uani 1 1 d . U
C26 C 1.1299(11) 0.1171(11) 0.7082(8) 0.114 Uani 1 1 d G U
H26 H 1.0814 0.1177 0.7076 0.136 Uiso 1 1 calc R .
C27 C 1.1980(14) 0.0507(9) 0.7014(8) 0.124 Uani 1 1 d G U
H27 H 1.1961 0.0059 0.6962 0.149 Uiso 1 1 calc R .
C28 C 1.2689(11) 0.0498(12) 0.7022(9) 0.139 Uani 1 1 d DG U
C29 C 1.2718(12) 0.1154(16) 0.7098(11) 0.196 Uani 1 1 d G U
H29 H 1.3202 0.1148 0.7104 0.235 Uiso 1 1 calc R .
C30 C 1.2036(16) 0.1819(12) 0.7166(10) 0.159 Uani 1 1 d DG U
C31 C 1.212(3) 0.251(2) 0.7234(16) 0.161 Uani 1 1 d D U
H31A H 1.1935 0.2876 0.7015 0.242 Uiso 1 1 calc GR .
H31B H 1.2685 0.2386 0.7194 0.242 Uiso 1 1 calc GR .
H31C H 1.1812 0.2727 0.7537 0.242 Uiso 1 1 calc GR .
C32 C 1.343(2) -0.0248(17) 0.6927(16) 0.160 Uani 1 1 d D U
H32A H 1.3483 -0.0489 0.7209 0.241 Uiso 1 1 calc GR .
H32B H 1.3899 -0.0165 0.6777 0.241 Uiso 1 1 calc GR .
H32C H 1.3372 -0.0565 0.6734 0.241 Uiso 1 1 calc GR .
C33 C 0.5280(15) 0.5966(12) 0.8004(8) 0.133 Uani 1 1 d . U
C34 C 0.5976(12) 0.6002(14) 0.7997(9) 0.133 Uani 1 1 d G U
H34 H 0.6476 0.5618 0.7850 0.160 Uiso 1 1 calc R .
C35 C 0.5941(14) 0.6600(17) 0.8207(10) 0.181 Uani 1 1 d G U
H35 H 0.6416 0.6625 0.8202 0.217 Uiso 1 1 calc R .
C36 C 0.5209(18) 0.7162(14) 0.8422(10) 0.151 Uani 1 1 d DG U
C37 C 0.4514(13) 0.7126(13) 0.8428(9) 0.151 Uani 1 1 d G U
H37 H 0.4014 0.7510 0.8575 0.181 Uiso 1 1 calc R .
C38 C 0.4549(12) 0.6528(15) 0.8219(9) 0.129 Uani 1 1 d DG U
C39 C 0.379(2) 0.643(3) 0.8276(16) 0.162 Uani 1 1 d D U
H39A H 0.3920 0.5987 0.8107 0.242 Uiso 1 1 calc R .
H39B H 0.3550 0.6388 0.8593 0.242 Uiso 1 1 calc R .
H39C H 0.3413 0.6867 0.8163 0.242 Uiso 1 1 calc R .
C40 C 0.509(4) 0.784(3) 0.8684(19) 0.202 Uani 1 1 d D U
H40A H 0.5551 0.7944 0.8565 0.303 Uiso 1 1 calc GR .
H40B H 0.5026 0.7725 0.9001 0.303 Uiso 1 1 calc GR .
H40C H 0.4612 0.8268 0.8653 0.303 Uiso 1 1 calc GR .
C41 C 0.638(4) 0.655(3) 0.6965(12) 0.284 Uani 1 1 d D U
C42 C 0.562(4) 0.673(4) 0.6948(17) 0.284 Uani 1 1 d G U
H42 H 0.5531 0.6425 0.6781 0.340 Uiso 1 1 calc R .
C43 C 0.499(3) 0.737(4) 0.717(2) 0.284 Uani 1 1 d G U
H43 H 0.4466 0.7496 0.7163 0.341 Uiso 1 1 calc R .
C44 C 0.512(3) 0.782(3) 0.7418(17) 0.284 Uani 1 1 d DG U
C45 C 0.588(4) 0.764(3) 0.7436(15) 0.284 Uani 1 1 d DG U
H45 H 0.5970 0.7949 0.7602 0.341 Uiso 1 1 calc R .
C46 C 0.651(3) 0.700(3) 0.7209(14) 0.284 Uani 1 1 d DG U
C47 C 0.737(3) 0.680(5) 0.723(2) 0.285 Uani 1 1 d D U
H47A H 0.7740 0.6341 0.7050 0.428 Uiso 1 1 calc R .
H47B H 0.7517 0.7202 0.7101 0.428 Uiso 1 1 calc R .
H47C H 0.7385 0.6737 0.7537 0.428 Uiso 1 1 calc R .
C48 C 0.438(4) 0.850(4) 0.768(2) 0.286 Uani 1 1 d D U
C49 C 0.871(3) 0.458(3) 0.5904(14) 0.236 Uani 1 1 d . U
C50 C 0.817(3) 0.439(3) 0.5798(17) 0.236 Uani 1 1 d G U
H50 H 0.7980 0.4072 0.5983 0.283 Uiso 1 1 calc R .
C51 C 0.792(3) 0.467(3) 0.5422(19) 0.237 Uani 1 1 d G U
H51 H 0.7554 0.4542 0.5349 0.284 Uiso 1 1 calc R .
C52 C 0.820(3) 0.514(3) 0.5151(13) 0.237 Uani 1 1 d DG U
C53 C 0.873(3) 0.533(2) 0.5258(16) 0.237 Uani 1 1 d G U
H53 H 0.8926 0.5651 0.5073 0.284 Uiso 1 1 calc R .
C54 C 0.899(2) 0.505(3) 0.5634(18) 0.237 Uani 1 1 d DG U
C55 C 0.957(3) 0.520(4) 0.581(2) 0.238 Uani 1 1 d D U
H55A H 0.9636 0.4926 0.6083 0.356 Uiso 1 1 calc R .
H55B H 1.0086 0.5034 0.5583 0.356 Uiso 1 1 calc R .
H55C H 0.9358 0.5731 0.5878 0.356 Uiso 1 1 calc R .
C56 C 0.791(4) 0.543(4) 0.4732(17) 0.238 Uani 1 1 d D U
H56A H 0.8158 0.5754 0.4575 0.357 Uiso 1 1 calc R .
H56B H 0.8065 0.5013 0.4533 0.357 Uiso 1 1 calc R .
H56C H 0.7335 0.5714 0.4823 0.357 Uiso 1 1 calc R .
C57 C 1.106(3) 0.155(3) 0.5429(13) 0.228 Uani 1 1 d . U
C5AA C 1.097(3) 0.093(3) 0.5337(13) 0.228 Uani 1 1 d G U
H5AA H 1.0882 0.0615 0.5571 0.274 Uiso 1 1 calc R .
C59 C 1.103(3) 0.077(2) 0.4904(15) 0.229 Uani 1 1 d DG U
H59 H 1.0969 0.0350 0.4841 0.274 Uiso 1 1 calc R .
C60 C 1.116(3) 0.123(2) 0.4562(12) 0.229 Uani 1 1 d DG U
C61 C 1.125(3) 0.185(2) 0.4654(15) 0.229 Uani 1 1 d DG U
H61 H 1.1339 0.2166 0.4420 0.275 Uiso 1 1 calc R .
C62 C 1.119(3) 0.201(3) 0.5088(17) 0.229 Uani 1 1 d DG U
C63 C 1.129(5) 0.266(3) 0.524(2) 0.230 Uani 1 1 d D U
H63A H 1.1221 0.2635 0.5567 0.345 Uiso 1 1 calc R .
H63B H 1.1813 0.2626 0.5085 0.345 Uiso 1 1 calc R .
H63C H 1.0879 0.3126 0.5181 0.345 Uiso 1 1 calc R .
C64 C 1.114(5) 0.110(4) 0.4097(15) 0.231 Uani 1 1 d D U
H64A H 1.1079 0.0639 0.4091 0.347 Uiso 1 1 calc R .
H64B H 1.0693 0.1513 0.4025 0.347 Uiso 1 1 calc R .
H64C H 1.1637 0.1047 0.3876 0.347 Uiso 1 1 calc R .
C65 C 0.623(3) 0.414(3) 0.5920(10) 0.201 Uani 1 1 d . U
C66 C 0.682(3) 0.347(2) 0.5705(14) 0.201 Uani 1 1 d G U
H66 H 0.7077 0.3073 0.5875 0.241 Uiso 1 1 calc R .
C67 C 0.702(2) 0.338(2) 0.5244(15) 0.202 Uani 1 1 d G U
H67 H 0.7414 0.2922 0.5097 0.242 Uiso 1 1 calc R .
C68 C 0.663(3) 0.396(3) 0.4996(10) 0.203 Uani 1 1 d DG U
C6AA C 0.605(3) 0.463(2) 0.5210(15) 0.203 Uani 1 1 d G U
H6AA H 0.5786 0.5024 0.5041 0.243 Uiso 1 1 calc R .
C70 C 0.585(2) 0.472(2) 0.5672(15) 0.202 Uani 1 1 d DG U
C71 C 0.507(3) 0.539(3) 0.589(2) 0.206 Uani 1 1 d D U
H71A H 0.4978 0.5404 0.6212 0.310 Uiso 1 1 calc R .
H71B H 0.5096 0.5845 0.5764 0.310 Uiso 1 1 calc R .
H71C H 0.4625 0.5346 0.5825 0.310 Uiso 1 1 calc R .
C72 C 0.689(4) 0.387(4) 0.4480(11) 0.208 Uani 1 1 d D U
H72A H 0.7306 0.3372 0.4385 0.312 Uiso 1 1 calc R .
H72B H 0.6436 0.3963 0.4376 0.312 Uiso 1 1 calc R .
H72C H 0.7102 0.4234 0.4351 0.312 Uiso 1 1 calc R .
C73 C 0.3723(10) 0.3996(12) 0.8992(7) 0.107 Uani 1 1 d . U
C74 C 0.3228(12) 0.4516(11) 0.8763(7) 0.117 Uani 1 1 d G U
H74 H 0.3388 0.4861 0.8585 0.140 Uiso 1 1 calc R .
C75 C 0.2497(12) 0.4531(12) 0.8795(8) 0.137 Uani 1 1 d G U
H75 H 0.2159 0.4886 0.8639 0.165 Uiso 1 1 calc R .
C76 C 0.2263(10) 0.4026(13) 0.9055(8) 0.139 Uani 1 1 d DG U
C77 C 0.2759(12) 0.3506(11) 0.9284(7) 0.104 Uani 1 1 d G U
H77 H 0.2599 0.3161 0.9462 0.125 Uiso 1 1 calc R .
C78 C 0.3489(11) 0.3491(11) 0.9252(7) 0.121 Uani 1 1 d DG U
C79 C 0.402(2) 0.293(2) 0.9523(13) 0.142 Uani 1 1 d D U
H79A H 0.4511 0.2988 0.9465 0.214 Uiso 1 1 calc R .
H79B H 0.3738 0.3019 0.9843 0.214 Uiso 1 1 calc R .
H79C H 0.4150 0.2424 0.9433 0.214 Uiso 1 1 calc R .
C80 C 0.1474(18) 0.402(2) 0.9058(14) 0.142 Uani 1 1 d D U
H80A H 0.1208 0.4429 0.8879 0.213 Uiso 1 1 calc R .
H80B H 0.1582 0.3550 0.8929 0.213 Uiso 1 1 calc R .
H80C H 0.1131 0.4092 0.9366 0.213 Uiso 1 1 calc R .
C3AA C 0.4414(12) 0.2854(12) 0.7998(7) 0.111 Uani 1 1 d . U
C82 C 0.4776(10) 0.2374(12) 0.8296(7) 0.121 Uani 1 1 d G U
H82 H 0.5274 0.2322 0.8311 0.146 Uiso 1 1 calc R .
C83 C 0.4410(12) 0.1969(11) 0.8573(7) 0.116 Uani 1 1 d G U
H83 H 0.4657 0.1641 0.8776 0.139 Uiso 1 1 calc R .
C84 C 0.3681(12) 0.2044(12) 0.8551(7) 0.118 Uani 1 1 d DG U
C8AA C 0.3319(10) 0.2525(13) 0.8252(8) 0.125 Uani 1 1 d G U
H8AA H 0.2820 0.2576 0.8237 0.150 Uiso 1 1 calc R .
C86 C 0.3685(12) 0.2929(11) 0.7976(7) 0.115 Uani 1 1 d DG U
C87 C 0.322(3) 0.345(2) 0.7668(14) 0.156 Uani 1 1 d D U
H87A H 0.3266 0.3920 0.7656 0.234 Uiso 1 1 calc GR .
H87B H 0.2659 0.3551 0.7786 0.234 Uiso 1 1 calc GR .
H87C H 0.3435 0.3222 0.7367 0.234 Uiso 1 1 calc GR .
C88 C 0.329(3) 0.160(3) 0.8867(14) 0.159 Uani 1 1 d D U
H88A H 0.2795 0.1688 0.8804 0.239 Uiso 1 1 calc GR .
H88B H 0.3170 0.1755 0.9177 0.239 Uiso 1 1 calc GR .
H88C H 0.3649 0.1070 0.8821 0.239 Uiso 1 1 calc GR .
C89 C 0.599(2) 0.1277(16) 0.6306(13) 0.181 Uani 1 1 d . U
C90 C 0.6655(18) 0.064(2) 0.6107(12) 0.181 Uani 1 1 d G U
H90 H 0.7153 0.0649 0.5974 0.218 Uiso 1 1 calc R .
C0BA C 0.6587(19) -0.0023(17) 0.6103(12) 0.182 Uani 1 1 d G U
H0BA H 0.7039 -0.0461 0.5968 0.218 Uiso 1 1 calc R .
C92 C 0.586(2) -0.0042(17) 0.6298(13) 0.182 Uani 1 1 d DG U
C93 C 0.5197(18) 0.060(2) 0.6496(12) 0.182 Uani 1 1 d G U
H93 H 0.4699 0.0586 0.6629 0.219 Uiso 1 1 calc R .
C94 C 0.5265(19) 0.1258(17) 0.6500(12) 0.181 Uani 1 1 d DG U
C95 C 0.450(2) 0.197(2) 0.6660(18) 0.180 Uani 1 1 d D U
H95A H 0.4470 0.2137 0.6954 0.270 Uiso 1 1 calc GR .
H95B H 0.4042 0.1882 0.6684 0.270 Uiso 1 1 calc GR .
H95C H 0.4515 0.2359 0.6445 0.270 Uiso 1 1 calc GR .
C96 C 0.571(4) -0.070(3) 0.6215(19) 0.186 Uani 1 1 d D U
H96A H 0.6217 -0.1119 0.6075 0.278 Uiso 1 1 calc R .
H96B H 0.5449 -0.0851 0.6501 0.278 Uiso 1 1 calc R .
H96C H 0.5368 -0.0559 0.6017 0.278 Uiso 1 1 calc R .
C97 C 0.906(3) 0.184(3) 0.5398(15) 0.228 Uani 1 1 d . U
C98 C 0.913(3) 0.248(3) 0.5444(12) 0.228 Uani 1 1 d G U
H98 H 0.9135 0.2620 0.5724 0.273 Uiso 1 1 calc R .
C99 C 0.920(3) 0.292(2) 0.5079(14) 0.228 Uani 1 1 d DG U
H99 H 0.9252 0.3363 0.5110 0.274 Uiso 1 1 calc R .
C100 C 0.920(3) 0.272(2) 0.4669(12) 0.229 Uani 1 1 d DG U
C101 C 0.912(3) 0.207(2) 0.4623(14) 0.229 Uani 1 1 d DG U
H101 H 0.9122 0.1935 0.4343 0.275 Uiso 1 1 calc R .
C102 C 0.906(3) 0.163(2) 0.4988(18) 0.229 Uani 1 1 d DG U
C0AA C 0.883(5) 0.098(3) 0.506(3) 0.231 Uani 1 1 d D U
H0AA H 0.8837 0.0791 0.5355 0.346 Uiso 1 1 calc R .
H0AB H 0.8295 0.1146 0.5024 0.346 Uiso 1 1 calc R .
H0AC H 0.9210 0.0584 0.4830 0.346 Uiso 1 1 calc R .
C1AA C 0.940(5) 0.315(4) 0.4252(16) 0.235 Uani 1 1 d D U
H1AA H 0.9426 0.3583 0.4342 0.353 Uiso 1 1 calc R .
H1AB H 0.9907 0.2824 0.4047 0.353 Uiso 1 1 calc R .
H1AC H 0.8981 0.3301 0.4102 0.353 Uiso 1 1 calc R .
C105 C 1.0651(11) -0.0405(12) 0.7107(7) 0.120 Uani 1 1 d . U
C106 C 1.0588(11) -0.0288(11) 0.7550(6) 0.112 Uani 1 1 d G U
H106 H 1.0126 0.0099 0.7729 0.135 Uiso 1 1 calc R .
C107 C 1.1199(13) -0.0738(13) 0.7731(5) 0.131 Uani 1 1 d G U
H107 H 1.1156 -0.0658 0.8034 0.157 Uiso 1 1 calc R .
C108 C 1.1875(12) -0.1306(12) 0.7469(8) 0.128 Uani 1 1 d DG U
C109 C 1.1939(11) -0.1423(11) 0.7026(7) 0.132 Uani 1 1 d G U
H109 H 1.2400 -0.1810 0.6847 0.158 Uiso 1 1 calc R .
C110 C 1.1327(14) -0.0972(13) 0.6845(5) 0.125 Uani 1 1 d DG U
C111 C 1.140(3) -0.108(3) 0.6350(9) 0.170 Uani 1 1 d D U
H11A H 1.0920 -0.0713 0.6281 0.255 Uiso 1 1 calc R .
H11B H 1.1860 -0.1001 0.6160 0.255 Uiso 1 1 calc R .
H11C H 1.1477 -0.1577 0.6294 0.255 Uiso 1 1 calc R .
C112 C 1.252(2) -0.178(3) 0.7694(17) 0.172 Uani 1 1 d D U
H11D H 1.2355 -0.1604 0.8005 0.258 Uiso 1 1 calc R .
H11E H 1.2605 -0.2300 0.7688 0.258 Uiso 1 1 calc R .
H11F H 1.3018 -0.1749 0.7533 0.258 Uiso 1 1 calc R .
C113 C 0.6639(10) 0.0384(13) 0.7241(8) 0.114 Uani 1 1 d . U
C114 C 0.5930(13) 0.0997(10) 0.7423(8) 0.122 Uani 1 1 d G U
H114 H 0.5924 0.1471 0.7429 0.147 Uiso 1 1 calc R .
C115 C 0.5230(10) 0.0916(12) 0.7597(9) 0.146 Uani 1 1 d G U
H115 H 0.4746 0.1334 0.7721 0.175 Uiso 1 1 calc R .
C116 C 0.5239(12) 0.0222(15) 0.7588(9) 0.137 Uani 1 1 d DG U
C117 C 0.5948(16) -0.0391(11) 0.7406(10) 0.156 Uani 1 1 d G U
H117 H 0.5955 -0.0865 0.7399 0.188 Uiso 1 1 calc R .
C118 C 0.6648(12) -0.0310(11) 0.7232(9) 0.138 Uani 1 1 d DG U
C119 C 0.741(2) -0.101(2) 0.7018(17) 0.173 Uani 1 1 d D U
H11G H 0.7856 -0.0881 0.6909 0.260 Uiso 1 1 calc R .
H11H H 0.7509 -0.1387 0.7241 0.260 Uiso 1 1 calc R .
H11I H 0.7332 -0.1199 0.6767 0.260 Uiso 1 1 calc R .
C120 C 0.4400(18) 0.027(3) 0.7780(16) 0.170 Uani 1 1 d D U
H12A H 0.4175 0.0472 0.8088 0.255 Uiso 1 1 calc GR .
H12B H 0.4425 -0.0232 0.7777 0.255 Uiso 1 1 calc GR .
H12C H 0.4063 0.0585 0.7597 0.255 Uiso 1 1 calc GR .
C121 C 0.8153(12) -0.0688(12) 0.8636(5) 0.102 Uani 1 1 d . U
C122 C 0.7991(13) -0.0403(11) 0.9060(6) 0.124 Uani 1 1 d G U
H122 H 0.8195 -0.0069 0.9098 0.148 Uiso 1 1 calc R .
C123 C 0.7531(13) -0.0608(12) 0.9430(5) 0.107 Uani 1 1 d G U
H123 H 0.7420 -0.0413 0.9720 0.128 Uiso 1 1 calc R .
C124 C 0.7233(14) -0.1097(13) 0.9375(6) 0.124 Uani 1 1 d DG U
C125 C 0.7395(15) -0.1381(13) 0.8951(7) 0.140 Uani 1 1 d G U
H125 H 0.7191 -0.1715 0.8914 0.168 Uiso 1 1 calc R .
C126 C 0.7855(14) -0.1177(12) 0.8581(5) 0.121 Uani 1 1 d DG U
C9AA C 0.805(2) -0.149(2) 0.8109(8) 0.129 Uani 1 1 d D U
H9AA H 0.7907 -0.1082 0.7907 0.193 Uiso 1 1 calc GR .
H9AB H 0.7757 -0.1780 0.8119 0.193 Uiso 1 1 calc GR .
H9AC H 0.8624 -0.1810 0.8001 0.193 Uiso 1 1 calc GR .
C128 C 0.670(2) -0.136(3) 0.9748(12) 0.152 Uani 1 1 d D U
H12D H 0.6989 -0.1893 0.9781 0.227 Uiso 1 1 calc GR .
H12E H 0.6218 -0.1260 0.9670 0.227 Uiso 1 1 calc GR .
H12F H 0.6561 -0.1094 1.0030 0.227 Uiso 1 1 calc GR .
C129 C 1.0004(9) 0.0988(11) 0.8665(7) 0.105 Uani 1 1 d . U
C130 C 1.0517(12) 0.1129(11) 0.8294(6) 0.112 Uani 1 1 d G U
H130 H 1.0310 0.1497 0.8094 0.134 Uiso 1 1 calc R .
C131 C 1.1332(11) 0.0734(14) 0.8216(7) 0.146 Uani 1 1 d G U
H131 H 1.1683 0.0831 0.7962 0.175 Uiso 1 1 calc R .
C132 C 1.1635(9) 0.0197(13) 0.8508(8) 0.131 Uani 1 1 d DG U
C133 C 1.1122(13) 0.0055(12) 0.8879(7) 0.144 Uani 1 1 d G U
H133 H 1.1328 -0.0312 0.9079 0.173 Uiso 1 1 calc R .
C134 C 1.0306(12) 0.0450(12) 0.8958(6) 0.118 Uani 1 1 d DG U
C135 C 0.980(2) 0.022(2) 0.9371(10) 0.129 Uani 1 1 d D U
H13A H 0.9414 0.0655 0.9565 0.194 Uiso 1 1 calc GR .
H13B H 1.0146 -0.0140 0.9537 0.194 Uiso 1 1 calc GR .
H13C H 0.9518 -0.0010 0.9272 0.194 Uiso 1 1 calc GR .
C136 C 1.2531(15) -0.021(3) 0.843(2) 0.196 Uani 1 1 d D U
H13D H 1.2643 -0.0567 0.8669 0.294 Uiso 1 1 calc R .
H13E H 1.2785 -0.0472 0.8141 0.294 Uiso 1 1 calc R .
H13F H 1.2740 0.0149 0.8446 0.294 Uiso 1 1 calc R .
C137 C 0.6250(11) 0.1011(10) 0.8913(6) 0.094 Uani 1 1 d . U
C138 C 0.6369(12) 0.0659(11) 0.8519(5) 0.101 Uani 1 1 d G U
H138 H 0.6696 0.0737 0.8246 0.121 Uiso 1 1 calc R .
C139 C 0.6009(14) 0.0195(12) 0.8525(5) 0.134 Uani 1 1 d G U
H139 H 0.6091 -0.0045 0.8256 0.161 Uiso 1 1 calc R .
C140 C 0.5531(14) 0.0082(12) 0.8925(7) 0.123 Uani 1 1 d DG U
C2AA C 0.5412(12) 0.0433(12) 0.9320(5) 0.115 Uani 1 1 d G U
H2AA H 0.5085 0.0356 0.9593 0.138 Uiso 1 1 calc R .
C142 C 0.5771(12) 0.0897(11) 0.9314(5) 0.103 Uani 1 1 d DG U
C143 C 0.570(2) 0.120(2) 0.9758(9) 0.137 Uani 1 1 d D U
H14A H 0.6151 0.0869 0.9867 0.206 Uiso 1 1 calc GR .
H14B H 0.5205 0.1247 0.9977 0.206 Uiso 1 1 calc GR .
H14C H 0.5700 0.1694 0.9717 0.206 Uiso 1 1 calc GR .
C144 C 0.523(3) -0.050(2) 0.8924(15) 0.146 Uani 1 1 d D U
H14D H 0.5368 -0.0685 0.8616 0.218 Uiso 1 1 calc R .
H14E H 0.5469 -0.0918 0.9104 0.218 Uiso 1 1 calc R .
H14F H 0.4649 -0.0283 0.9050 0.218 Uiso 1 1 calc R .
P1 P 1.1117(5) -0.3372(4) 0.7825(3) 0.113 Uani 1 1 d . .
C145 C 1.0528(12) -0.2825(10) 0.7476(7) 0.106 Uani 1 1 d . U
C146 C 1.0406(13) -0.2096(10) 0.7389(7) 0.108 Uani 1 1 d G U
H146 H 1.0627 -0.1869 0.7526 0.130 Uiso 1 1 calc R .
C147 C 0.9959(14) -0.1699(9) 0.7102(8) 0.128 Uani 1 1 d G U
H147 H 0.9876 -0.1202 0.7043 0.153 Uiso 1 1 calc R .
C148 C 0.9635(13) -0.2031(12) 0.6902(7) 0.122 Uani 1 1 d G U
H148 H 0.9329 -0.1760 0.6706 0.146 Uiso 1 1 calc R .
C149 C 0.9757(14) -0.2760(12) 0.6989(8) 0.140 Uani 1 1 d G U
H149 H 0.9535 -0.2987 0.6853 0.168 Uiso 1 1 calc R .
C150 C 1.0203(14) -0.3156(9) 0.7276(8) 0.123 Uani 1 1 d G U
H150 H 1.0287 -0.3654 0.7336 0.147 Uiso 1 1 calc R .
C151 C 1.2123(10) -0.3764(12) 0.7522(7) 0.113 Uani 1 1 d . U
C156 C 1.2669(13) -0.4351(12) 0.7691(6) 0.124 Uani 1 1 d G U
H156 H 1.2491 -0.4580 0.7952 0.149 Uiso 1 1 calc R .
C155 C 1.3476(12) -0.4602(12) 0.7479(8) 0.126 Uani 1 1 d G U
H155 H 1.3850 -0.5003 0.7595 0.151 Uiso 1 1 calc R .
C154 C 1.3737(11) -0.4266(14) 0.7097(8) 0.140 Uani 1 1 d G U
H154 H 1.4289 -0.4438 0.6951 0.168 Uiso 1 1 calc R .
C153 C 1.3191(14) -0.3680(15) 0.6927(7) 0.160 Uani 1 1 d G U
H153 H 1.3369 -0.3450 0.6666 0.192 Uiso 1 1 calc R .
C152 C 1.2384(13) -0.3428(12) 0.7140(8) 0.133 Uani 1 1 d G U
H152 H 1.2010 -0.3027 0.7024 0.159 Uiso 1 1 calc R .
C157 C 1.0840(14) -0.4118(12) 0.8026(8) 0.112 Uani 1 1 d . U
C162 C 1.0203(15) -0.3985(13) 0.8407(8) 0.139 Uani 1 1 d G U
H162 H 0.9966 -0.3533 0.8578 0.166 Uiso 1 1 calc R .
C161 C 0.9913(15) -0.4515(17) 0.8540(8) 0.166 Uani 1 1 d G U
H161 H 0.9477 -0.4424 0.8800 0.199 Uiso 1 1 calc R .
C160 C 1.0259(19) -0.5177(15) 0.8291(10) 0.170 Uani 1 1 d G U
H160 H 1.0061 -0.5539 0.8381 0.205 Uiso 1 1 calc R .
C159 C 1.0896(18) -0.5310(12) 0.7910(10) 0.161 Uani 1 1 d G U
H159 H 1.1133 -0.5763 0.7740 0.194 Uiso 1 1 calc R .
C158 C 1.1187(14) -0.4781(14) 0.7778(8) 0.139 Uani 1 1 d G U
H158 H 1.1622 -0.4872 0.7517 0.167 Uiso 1 1 calc R .
C163 C 1.0987(14) -0.2808(13) 0.8281(7) 0.117 Uani 1 1 d . U
C168 C 1.0263(12) -0.2204(14) 0.8449(8) 0.136 Uani 1 1 d G U
H168 H 0.9839 -0.2095 0.8325 0.164 Uiso 1 1 calc R .
C167 C 1.0157(13) -0.1759(12) 0.8798(8) 0.145 Uani 1 1 d G U
H167 H 0.9662 -0.1345 0.8913 0.174 Uiso 1 1 calc R .
C166 C 1.0777(17) -0.1918(14) 0.8979(8) 0.142 Uani 1 1 d G U
H166 H 1.0705 -0.1614 0.9218 0.170 Uiso 1 1 calc R .
C165 C 1.1501(14) -0.2523(16) 0.8811(9) 0.165 Uani 1 1 d G U
H165 H 1.1925 -0.2632 0.8935 0.198 Uiso 1 1 calc R .
C164 C 1.1607(12) -0.2968(13) 0.8462(8) 0.130 Uani 1 1 d G U
H164 H 1.2102 -0.3381 0.8348 0.155 Uiso 1 1 calc R .
P47 P 0.4471(6) 0.2172(6) 0.5189(3) 0.144 Uani 1 1 d D U
C1BA C 0.4223(9) 0.2927(9) 0.5543(6) 0.139 Uani 1 1 d D U
C731 C 0.3441(9) 0.3353(11) 0.5785(7) 0.144 Uani 1 1 d DG U
C670 C 0.3266(12) 0.3910(12) 0.6085(8) 0.144 Uani 1 1 d G U
C199 C 0.3873(16) 0.4041(13) 0.6145(8) 0.174 Uani 1 1 d G U
C181 C 0.4655(14) 0.3615(14) 0.5904(9) 0.140 Uani 1 1 d G U
C294 C 0.4830(10) 0.3058(12) 0.5603(8) 0.152 Uani 1 1 d DG U
C91 C 0.5504(8) 0.1793(7) 0.4894(4) 0.173 Uani 1 1 d D U
C127 C 0.5796(10) 0.1356(12) 0.4505(6) 0.118 Uani 1 1 d DG U
C215 C 0.6600(11) 0.1065(14) 0.4277(7) 0.155 Uani 1 1 d G U
C386 C 0.7112(8) 0.1211(13) 0.4436(8) 0.174 Uani 1 1 d G U
C246 C 0.6821(9) 0.1648(15) 0.4825(8) 0.143 Uani 1 1 d G U
C305 C 0.6017(10) 0.1939(12) 0.5054(6) 0.139 Uani 1 1 d DG U
C2BA C 0.3923(7) 0.2541(7) 0.4763(4) 0.139 Uani 1 1 d D U
C4AA C 0.3605(14) 0.2131(9) 0.4626(7) 0.145 Uani 1 1 d DG U
C7AA C 0.3189(15) 0.2406(12) 0.4310(8) 0.140 Uani 1 1 d G U
C104 C 0.3091(12) 0.3091(11) 0.4131(6) 0.117 Uani 1 1 d G U
C103 C 0.3409(14) 0.3501(10) 0.4269(7) 0.140 Uani 1 1 d G U
C141 C 0.3825(13) 0.3226(9) 0.4585(7) 0.117 Uani 1 1 d DG U
C7BA C 0.3828(16) 0.1551(12) 0.5922(5) 0.150 Uani 1 1 d D U
C4BA C 0.3584(18) 0.1018(15) 0.6130(6) 0.171 Uani 1 1 d G U
C5BA C 0.3688(16) 0.0430(13) 0.5878(9) 0.151 Uani 1 1 d G U
C81 C 0.4036(19) 0.0376(12) 0.5418(8) 0.148 Uani 1 1 d G U
C85 C 0.4280(16) 0.0910(11) 0.5210(6) 0.171 Uani 1 1 d DG U
C69 C 0.4176(8) 0.1497(8) 0.5462(5) 0.139 Uani 1 1 d DG U

loop_
_atom_site_aniso_label
_atom_site_aniso_U_11
_atom_site_aniso_U_22
_atom_site_aniso_U_33
_atom_site_aniso_U_23
_atom_site_aniso_U_13
_atom_site_aniso_U_12
Ag1 0.100 0.110 0.131 0.021 -0.029 -0.054
Ag2 0.091 0.094 0.135 0.009 -0.027 -0.052
Ag3 0.089 0.093 0.127 0.000 -0.025 -0.047
Ag4 0.086 0.086 0.126 0.008 -0.024 -0.043
Ag5 0.088 0.092 0.129 0.005 -0.024 -0.038
Ag6 0.086 0.106 0.129 0.012 -0.027 -0.049
Ag7 0.100 0.113 0.121 0.005 -0.028 -0.047
Ag8 0.093 0.092 0.135 0.003 -0.033 -0.044
Ag9 0.082 0.092 0.137 0.008 -0.032 -0.045
Ag10 0.087 0.086 0.150 0.012 -0.032 -0.040
Ag11 0.086 0.092 0.125 0.010 -0.029 -0.045
Ag12 0.097 0.132 0.148 -0.006 -0.028 -0.061
Ag13 0.104 0.136 0.146 0.003 -0.029 -0.065
Ag14 0.099 0.105 0.142 0.004 -0.023 -0.050
Ag15 0.119 0.098 0.150 0.015 -0.046 -0.057
Ag16 0.106 0.097 0.141 0.011 -0.039 -0.047
Ag17 0.116 0.182 0.167 -0.013 -0.044 -0.063
Ag18 0.107 0.155 0.156 -0.015 -0.035 -0.058
Ag19 0.098 0.106 0.133 0.018 -0.040 -0.047
Ag20 0.163 0.142 0.213 0.059 -0.080 -0.086
Ag21 0.124 0.113 0.186 0.022 -0.046 -0.058
Ag22 0.096 0.099 0.160 0.006 -0.021 -0.044
Ag23 0.113 0.133 0.156 0.020 -0.023 -0.045
Ag24 0.136 0.162 0.174 0.025 -0.007 -0.066
Pd1 0.081 0.088 0.122 0.012 -0.030 -0.041
S1 0.104 0.122 0.143 0.001 -0.035 -0.058
S2 0.096 0.102 0.168 -0.006 -0.017 -0.051
S3 0.103 0.127 0.129 -0.005 -0.019 -0.070
S4 0.092 0.120 0.146 0.014 -0.026 -0.053
S5 0.100 0.086 0.174 0.010 -0.040 -0.035
S6 0.226 0.186 0.246 0.099 -0.128 -0.133
S7 0.138 0.172 0.222 0.051 -0.028 -0.094
S8 0.129 0.186 0.144 0.022 -0.016 -0.076
S9 0.105 0.117 0.155 0.034 -0.044 -0.046
S10 0.108 0.105 0.143 0.002 -0.032 -0.055
S11 0.085 0.103 0.152 -0.003 -0.026 -0.047
S12 0.116 0.155 0.146 -0.004 -0.031 -0.064
S13 0.123 0.135 0.140 -0.011 -0.042 -0.042
S14 0.101 0.104 0.134 -0.001 -0.022 -0.040
S15 0.117 0.101 0.130 0.008 -0.042 -0.054
S16 0.094 0.090 0.134 0.009 -0.030 -0.037
S17 0.104 0.089 0.130 0.007 -0.039 -0.042
S18 0.087 0.104 0.138 0.014 -0.028 -0.049
C1 0.101 0.102 0.103 0.003 -0.029 -0.045
C2 0.137 0.136 0.137 0.004 -0.040 -0.059
C3 0.118 0.120 0.118 0.005 -0.035 -0.051
C4 0.138 0.137 0.137 0.004 -0.040 -0.060
C5 0.126 0.127 0.127 0.005 -0.036 -0.055
C6 0.115 0.114 0.116 0.003 -0.033 -0.051
C7 0.148 0.154 0.163 0.003 -0.049 -0.071
C8 0.184 0.179 0.182 0.010 -0.051 -0.079
C9 0.113 0.111 0.117 0.006 -0.029 -0.052
C10 0.113 0.112 0.114 0.005 -0.029 -0.051
C11 0.130 0.130 0.133 0.004 -0.036 -0.058
C12 0.153 0.153 0.154 0.007 -0.042 -0.068
C13 0.156 0.156 0.157 0.006 -0.043 -0.069
C14 0.156 0.156 0.158 0.006 -0.043 -0.070
C15 0.129 0.122 0.143 0.012 -0.026 -0.073
C16 0.193 0.191 0.188 0.003 -0.054 -0.082
C17 0.110 0.113 0.115 0.002 -0.033 -0.049
C18 0.102 0.103 0.106 -0.001 -0.028 -0.046
C19 0.122 0.124 0.126 0.006 -0.034 -0.055
C20 0.109 0.109 0.111 0.004 -0.027 -0.048
C21 0.132 0.133 0.135 0.003 -0.035 -0.059
C22 0.117 0.116 0.120 0.006 -0.030 -0.053
C23 0.120 0.119 0.130 -0.008 -0.032 -0.064
C24 0.139 0.137 0.146 -0.007 -0.033 -0.065
C25 0.109 0.114 0.117 0.005 -0.031 -0.053
C26 0.113 0.113 0.114 0.007 -0.033 -0.048
C27 0.123 0.124 0.125 0.006 -0.036 -0.053
C28 0.139 0.140 0.141 0.004 -0.040 -0.061
C29 0.195 0.195 0.196 0.009 -0.054 -0.085
C30 0.158 0.160 0.160 0.007 -0.045 -0.069
C31 0.159 0.164 0.166 0.005 -0.044 -0.075
C32 0.156 0.160 0.163 0.012 -0.045 -0.068
C33 0.133 0.131 0.136 0.007 -0.035 -0.060
C34 0.132 0.132 0.137 0.004 -0.037 -0.060
C35 0.181 0.180 0.183 0.007 -0.051 -0.080
C36 0.151 0.151 0.153 0.005 -0.044 -0.066
C37 0.150 0.150 0.153 0.006 -0.041 -0.067
C38 0.127 0.129 0.130 0.005 -0.036 -0.056
C39 0.156 0.164 0.167 0.008 -0.053 -0.067
C40 0.201 0.202 0.207 0.002 -0.057 -0.091
C41 0.284 0.284 0.284 0.012 -0.082 -0.123
C42 0.284 0.284 0.284 0.012 -0.081 -0.123
C43 0.284 0.284 0.284 0.012 -0.082 -0.123
C44 0.284 0.284 0.285 0.011 -0.082 -0.123
C45 0.284 0.284 0.284 0.012 -0.082 -0.123
C46 0.284 0.284 0.284 0.012 -0.082 -0.123
C47 0.285 0.285 0.285 0.012 -0.080 -0.123
C48 0.285 0.286 0.286 0.010 -0.082 -0.123
C49 0.236 0.236 0.236 0.011 -0.068 -0.102
C50 0.236 0.236 0.236 0.011 -0.068 -0.102
C51 0.237 0.237 0.237 0.011 -0.067 -0.102
C52 0.237 0.237 0.237 0.011 -0.068 -0.102
C53 0.237 0.237 0.237 0.010 -0.068 -0.102
C54 0.237 0.237 0.237 0.011 -0.067 -0.102
C55 0.237 0.236 0.238 0.013 -0.067 -0.102
C56 0.237 0.238 0.238 0.011 -0.069 -0.101
C57 0.228 0.228 0.228 0.010 -0.066 -0.098
C5AA 0.228 0.229 0.228 0.010 -0.066 -0.098
C59 0.229 0.229 0.229 0.009 -0.066 -0.098
C60 0.229 0.230 0.229 0.009 -0.066 -0.098
C61 0.228 0.229 0.228 0.009 -0.066 -0.098
C62 0.228 0.229 0.229 0.010 -0.065 -0.098
C63 0.229 0.230 0.230 0.010 -0.065 -0.098
C64 0.231 0.231 0.228 0.010 -0.065 -0.097
C65 0.201 0.201 0.201 0.009 -0.059 -0.087
C66 0.201 0.201 0.201 0.009 -0.058 -0.087
C67 0.202 0.202 0.202 0.009 -0.058 -0.087
C68 0.203 0.203 0.202 0.009 -0.058 -0.087
C6AA 0.203 0.203 0.202 0.009 -0.058 -0.087
C70 0.202 0.202 0.202 0.009 -0.058 -0.086
C71 0.205 0.205 0.206 0.012 -0.058 -0.087
C72 0.207 0.207 0.207 0.010 -0.058 -0.087
C73 0.106 0.106 0.108 0.005 -0.028 -0.047
C74 0.115 0.116 0.121 0.004 -0.034 -0.051
C75 0.137 0.137 0.138 0.005 -0.038 -0.060
C76 0.138 0.139 0.140 0.005 -0.039 -0.061
C77 0.105 0.104 0.105 0.003 -0.028 -0.047
C78 0.121 0.121 0.123 0.006 -0.034 -0.054
C79 0.136 0.144 0.147 0.007 -0.036 -0.064
C80 0.138 0.148 0.148 0.005 -0.042 -0.067
C3AA 0.110 0.112 0.112 0.003 -0.029 -0.050
C82 0.120 0.121 0.124 0.007 -0.032 -0.055
C83 0.115 0.116 0.118 0.005 -0.032 -0.051
C84 0.117 0.118 0.122 0.004 -0.032 -0.054
C8AA 0.124 0.125 0.127 0.004 -0.034 -0.056
C86 0.112 0.114 0.117 0.006 -0.033 -0.049
C87 0.155 0.158 0.158 0.009 -0.048 -0.068
C88 0.155 0.158 0.163 0.008 -0.040 -0.071
C89 0.181 0.181 0.181 0.007 -0.052 -0.079
C90 0.181 0.181 0.182 0.007 -0.052 -0.078
C0BA 0.182 0.181 0.182 0.007 -0.052 -0.079
C92 0.183 0.182 0.183 0.007 -0.052 -0.079
C93 0.182 0.182 0.183 0.007 -0.051 -0.079
C94 0.181 0.181 0.182 0.006 -0.051 -0.079
C95 0.178 0.181 0.182 0.007 -0.050 -0.079
C96 0.187 0.182 0.188 0.007 -0.051 -0.082
C97 0.228 0.229 0.228 0.009 -0.066 -0.098
C98 0.228 0.228 0.228 0.009 -0.066 -0.099
C99 0.228 0.229 0.228 0.010 -0.066 -0.099
C100 0.229 0.230 0.228 0.010 -0.066 -0.098
C101 0.229 0.230 0.229 0.009 -0.066 -0.098
C102 0.229 0.229 0.228 0.009 -0.066 -0.098
C0AA 0.231 0.230 0.230 0.009 -0.066 -0.098
C1AA 0.234 0.233 0.231 0.011 -0.065 -0.096
C105 0.119 0.119 0.122 0.007 -0.031 -0.053
C106 0.110 0.112 0.113 0.006 -0.031 -0.047
C107 0.130 0.131 0.132 0.008 -0.036 -0.059
C108 0.128 0.125 0.131 0.010 -0.033 -0.057
C109 0.131 0.130 0.136 0.006 -0.036 -0.059
C110 0.125 0.124 0.127 0.007 -0.033 -0.056
C111 0.170 0.171 0.172 0.002 -0.052 -0.073
C112 0.168 0.173 0.178 0.009 -0.054 -0.073
C113 0.115 0.113 0.117 0.007 -0.032 -0.052
C114 0.121 0.122 0.125 0.006 -0.032 -0.056
C115 0.145 0.147 0.147 0.006 -0.041 -0.064
C116 0.136 0.138 0.141 0.003 -0.040 -0.063
C117 0.156 0.157 0.159 0.004 -0.046 -0.069
C118 0.139 0.137 0.140 0.006 -0.038 -0.061
C119 0.174 0.174 0.177 0.002 -0.050 -0.079
C120 0.167 0.171 0.176 0.008 -0.049 -0.077
C121 0.103 0.101 0.103 0.005 -0.030 -0.043
C122 0.123 0.124 0.123 0.007 -0.036 -0.052
C123 0.106 0.107 0.110 0.005 -0.030 -0.047
C124 0.124 0.123 0.125 0.006 -0.036 -0.054
C125 0.140 0.140 0.139 0.007 -0.040 -0.059
C126 0.120 0.119 0.124 0.006 -0.034 -0.053
C9AA 0.129 0.127 0.136 0.014 -0.031 -0.065
C128 0.149 0.150 0.151 0.011 -0.038 -0.065
C129 0.106 0.103 0.109 0.002 -0.029 -0.048
C130 0.111 0.110 0.111 0.006 -0.032 -0.046
C131 0.146 0.145 0.147 0.006 -0.040 -0.065
C132 0.131 0.130 0.131 0.004 -0.037 -0.056
C133 0.143 0.144 0.144 0.006 -0.041 -0.062
C134 0.117 0.119 0.120 0.004 -0.036 -0.052
C135 0.126 0.132 0.135 0.003 -0.041 -0.057
C136 0.193 0.199 0.196 0.006 -0.059 -0.083
C137 0.093 0.094 0.094 0.007 -0.026 -0.041
C138 0.100 0.099 0.103 0.006 -0.026 -0.046
C139 0.135 0.134 0.134 0.005 -0.039 -0.058
C140 0.123 0.123 0.127 0.007 -0.034 -0.057
C2AA 0.114 0.114 0.117 0.008 -0.030 -0.052
C142 0.102 0.101 0.106 0.007 -0.028 -0.046
C143 0.128 0.140 0.140 0.015 -0.035 -0.058
C144 0.150 0.139 0.155 0.006 -0.037 -0.074
P1 0.090 0.092 0.153 0.017 -0.035 -0.039
C145 0.104 0.107 0.106 0.006 -0.030 -0.046
C146 0.108 0.109 0.109 0.006 -0.032 -0.047
C147 0.127 0.127 0.130 0.006 -0.038 -0.054
C148 0.123 0.122 0.122 0.005 -0.036 -0.052
C149 0.139 0.141 0.142 0.006 -0.040 -0.062
C150 0.123 0.122 0.125 0.006 -0.033 -0.055
C151 0.112 0.113 0.115 0.007 -0.033 -0.049
C156 0.124 0.123 0.125 0.008 -0.035 -0.053
C155 0.123 0.126 0.126 0.008 -0.036 -0.052
C154 0.139 0.139 0.141 0.007 -0.040 -0.060
C153 0.159 0.160 0.161 0.009 -0.045 -0.069
C152 0.133 0.131 0.134 0.007 -0.037 -0.058
C157 0.112 0.112 0.114 0.006 -0.031 -0.050
C162 0.138 0.139 0.139 0.006 -0.039 -0.061
C161 0.166 0.166 0.166 0.008 -0.047 -0.072
C160 0.170 0.170 0.171 0.009 -0.048 -0.075
C159 0.161 0.161 0.163 0.006 -0.047 -0.070
C158 0.139 0.139 0.141 0.005 -0.039 -0.061
C163 0.116 0.118 0.118 0.005 -0.036 -0.050
C168 0.136 0.137 0.137 0.005 -0.041 -0.058
C167 0.145 0.144 0.143 0.007 -0.042 -0.060
C166 0.141 0.143 0.140 0.004 -0.042 -0.060
C165 0.165 0.167 0.165 0.006 -0.050 -0.070
C164 0.128 0.130 0.130 0.005 -0.038 -0.054
P47 0.144 0.144 0.144 0.006 -0.041 -0.062
C1BA 0.139 0.139 0.139 0.006 -0.040 -0.060
C731 0.144 0.144 0.144 0.006 -0.041 -0.062
C670 0.144 0.144 0.144 0.006 -0.041 -0.062
C199 0.174 0.174 0.174 0.007 -0.050 -0.075
C181 0.140 0.140 0.140 0.006 -0.040 -0.060
C294 0.152 0.152 0.152 0.006 -0.044 -0.065
C91 0.173 0.173 0.173 0.007 -0.050 -0.075
C127 0.118 0.118 0.118 0.005 -0.034 -0.051
C215 0.155 0.155 0.155 0.006 -0.045 -0.067
C386 0.174 0.174 0.174 0.007 -0.050 -0.075
C246 0.143 0.143 0.143 0.006 -0.041 -0.062
C305 0.139 0.139 0.139 0.006 -0.040 -0.060
C2BA 0.139 0.139 0.139 0.006 -0.040 -0.060
C4AA 0.145 0.145 0.145 0.006 -0.042 -0.063
C7AA 0.140 0.140 0.140 0.006 -0.040 -0.061
C104 0.117 0.117 0.117 0.005 -0.034 -0.050
C103 0.140 0.140 0.140 0.006 -0.040 -0.060
C141 0.117 0.117 0.117 0.005 -0.034 -0.051
C7BA 0.150 0.150 0.150 0.006 -0.043 -0.065
C4BA 0.171 0.171 0.171 0.007 -0.049 -0.074
C5BA 0.151 0.151 0.151 0.006 -0.043 -0.065
C81 0.148 0.148 0.148 0.006 -0.042 -0.064
C85 0.171 0.171 0.171 0.007 -0.049 -0.074
C69 0.139 0.139 0.139 0.006 -0.040 -0.060

loop_
_atom_type_symbol
_atom_type_description
_atom_type_scat_dispersion_real
_atom_type_scat_dispersion_imag
_atom_type_scat_source
C C 0.0181 0.0091 'International Tables Vol C Tables 4.2.6.8 and 6.1.1.4'
H H 0.0000 0.0000 'International Tables Vol C Tables 4.2.6.8 and 6.1.1.4'
Ag Ag 0.1306 4.2820 'International Tables Vol C Tables 4.2.6.8 and 6.1.1.4'
P P 0.2955 0.4335 'International Tables Vol C Tables 4.2.6.8 and 6.1.1.4'
Pd Pd 0.1215 3.9337 'International Tables Vol C Tables 4.2.6.8 and 6.1.1.4'
S S 0.3331 0.5567 'International Tables Vol C Tables 4.2.6.8 and 6.1.1.4'

loop_
_geom_angle_atom_site_label_1
_geom_angle_atom_site_label_2
_geom_angle_atom_site_label_3
_geom_angle
Ag2 Ag1 Ag10 58.14(8)
Ag2 Ag1 Ag20 107.31(12)
Ag2 Ag1 Ag21 64.03(9)
Ag2 Ag1 Ag24 107.34(12)
Ag6 Ag1 Ag2 59.99(8)
Ag6 Ag1 Ag10 106.54(10)
Ag6 Ag1 Ag20 162.43(12)
Ag6 Ag1 Ag21 111.09(11)
Ag6 Ag1 Ag24 58.07(9)
Ag7 Ag1 Ag2 110.08(9)
Ag7 Ag1 Ag6 62.68(8)
Ag7 Ag1 Ag10 107.88(9)
Ag7 Ag1 Ag19 59.57(8)
Ag7 Ag1 Ag20 116.37(11)
Ag7 Ag1 Ag21 173.57(12)
Ag7 Ag1 Ag24 69.61(11)
Ag10 Ag1 Ag20 56.23(9)
Ag10 Ag1 Ag24 164.21(13)
Ag19 Ag1 Ag2 107.77(9)
Ag19 Ag1 Ag6 109.32(9)
Ag19 Ag1 Ag10 60.32(8)
Ag19 Ag1 Ag20 60.91(8)
Ag19 Ag1 Ag21 123.71(11)
Ag19 Ag1 Ag24 125.31(14)
Ag21 Ag1 Ag10 71.65(9)
Ag21 Ag1 Ag20 68.97(10)
Ag21 Ag1 Ag24 109.00(12)
Ag24 Ag1 Ag20 139.35(13)
Pd1 Ag1 Ag2 58.43(7)
Pd1 Ag1 Ag6 58.30(7)
Pd1 Ag1 Ag7 59.07(8)
Pd1 Ag1 Ag10 57.76(7)
Pd1 Ag1 Ag19 58.84(7)
Pd1 Ag1 Ag20 105.30(10)
Pd1 Ag1 Ag21 116.91(12)
Pd1 Ag1 Ag24 110.62(11)
S7 Ag1 Ag2 108.9(4)
S7 Ag1 Ag6 98.5(3)
S7 Ag1 Ag7 116.0(4)
S7 Ag1 Ag10 135.8(4)
S7 Ag1 Ag19 141.7(4)
S7 Ag1 Ag20 97.3(3)
S7 Ag1 Ag21 65.4(4)
S7 Ag1 Ag24 51.2(3)
S7 Ag1 Pd1 156.5(3)
Ag1 Ag2 Ag11 106.34(9)
Ag1 Ag2 Ag12 161.23(9)
Ag1 Ag2 Ag13 114.98(10)
Ag1 Ag2 Ag21 58.13(9)
Ag3 Ag2 Ag1 108.88(9)
Ag3 Ag2 Ag6 107.41(8)
Ag3 Ag2 Ag10 60.11(7)
Ag3 Ag2 Ag11 60.59(7)
Ag3 Ag2 Ag12 59.84(7)
Ag3 Ag2 Ag13 118.03(10)
Ag3 Ag2 Ag21 126.93(10)
Ag6 Ag2 Ag1 59.84(8)
Ag6 Ag2 Ag11 57.86(7)
Ag6 Ag2 Ag12 107.20(9)
Ag6 Ag2 Ag13 64.75(8)
Ag6 Ag2 Ag21 106.30(11)
Ag10 Ag2 Ag1 61.79(8)
Ag10 Ag2 Ag6 109.32(10)
Ag10 Ag2 Ag11 108.42(8)
Ag10 Ag2 Ag12 116.13(9)
Ag10 Ag2 Ag13 173.47(11)
Ag10 Ag2 Ag21 70.64(8)
Ag11 Ag2 Ag12 55.52(7)
Ag11 Ag2 Ag21 163.48(12)
Ag13 Ag2 Ag11 66.43(8)
Ag13 Ag2 Ag12 64.86(8)
Ag13 Ag2 Ag21 113.04(9)
Ag21 Ag2 Ag12 140.42(11)
Pd1 Ag2 Ag1 57.80(7)
Pd1 Ag2 Ag3 58.86(7)
Pd1 Ag2 Ag6 58.05(7)
Pd1 Ag2 Ag10 58.88(7)
Pd1 Ag2 Ag11 58.08(7)
Pd1 Ag2 Ag12 104.33(8)
Pd1 Ag2 Ag13 114.62(10)
Pd1 Ag2 Ag21 111.00(11)
S2 Ag2 Ag1 98.5(3)
S2 Ag2 Ag3 142.3(2)
S2 Ag2 Ag6 108.6(2)
S2 Ag2 Ag10 116.1(2)
S2 Ag2 Ag11 135.2(2)
S2 Ag2 Ag12 98.7(3)
S2 Ag2 Ag13 69.4(2)
S2 Ag2 Ag21 50.3(2)
S2 Ag2 Pd1 156.0(3)
Ag2 Ag3 Ag4 109.93(9)
Ag2 Ag3 Ag9 107.92(10)
Ag2 Ag3 Ag10 60.11(7)
Ag2 Ag3 Ag11 61.75(7)
Ag2 Ag3 Ag12 67.42(8)
Ag2 Ag3 Ag14 175.90(11)
Ag4 Ag3 Ag9 58.17(7)
Ag4 Ag3 Ag11 60.60(7)
Ag4 Ag3 Ag12 109.00(9)
Ag4 Ag3 Ag14 66.18(7)
Ag9 Ag3 Ag12 164.98(11)
Ag10 Ag3 Ag4 108.05(10)
Ag10 Ag3 Ag9 60.26(7)
Ag10 Ag3 Ag11 109.34(9)
Ag10 Ag3 Ag12 123.12(9)
Ag10 Ag3 Ag14 119.21(9)
Ag11 Ag3 Ag9 106.81(9)
Ag11 Ag3 Ag12 58.22(8)
Ag14 Ag3 Ag9 69.13(8)
Ag14 Ag3 Ag11 115.93(9)
Ag14 Ag3 Ag12 114.66(10)
Pd1 Ag3 Ag2 59.15(7)
Pd1 Ag3 Ag4 58.55(7)
Pd1 Ag3 Ag9 57.40(7)
Pd1 Ag3 Ag10 58.97(8)
Pd1 Ag3 Ag11 58.58(7)
Pd1 Ag3 Ag12 110.28(9)
Pd1 Ag3 Ag14 116.84(9)
S3 Ag3 Ag2 114.26(17)
S3 Ag3 Ag4 107.9(2)
S3 Ag3 Ag9 137.70(18)
S3 Ag3 Ag10 143.0(2)
S3 Ag3 Ag11 95.9(2)
S3 Ag3 Ag12 50.16(18)
S3 Ag3 Ag14 68.90(17)
S3 Ag3 Pd1 154.2(2)
Ag3 Ag4 Ag5 105.96(8)
Ag3 Ag4 Ag11 60.21(7)
Ag3 Ag4 Ag14 57.19(7)
Ag3 Ag4 Ag16 162.21(9)
Ag5 Ag4 Ag14 163.13(9)
Ag5 Ag4 Ag16 56.48(7)
Ag8 Ag4 Ag3 109.35(9)
Ag8 Ag4 Ag5 59.78(8)
Ag8 Ag4 Ag9 59.98(8)
Ag8 Ag4 Ag11 107.48(9)
Ag8 Ag4 Ag14 123.15(10)
Ag8 Ag4 Ag15 119.27(10)
Ag8 Ag4 Ag16 61.11(7)
Ag9 Ag4 Ag3 62.11(7)
Ag9 Ag4 Ag5 107.07(9)
Ag9 Ag4 Ag11 109.61(8)
Ag9 Ag4 Ag14 67.01(8)
Ag9 Ag4 Ag15 172.07(9)
Ag9 Ag4 Ag16 117.25(10)
Ag11 Ag4 Ag5 57.75(7)
Ag11 Ag4 Ag14 108.20(9)
Ag11 Ag4 Ag16 106.61(8)
Ag14 Ag4 Ag16 140.38(8)
Ag15 Ag4 Ag3 112.72(9)
Ag15 Ag4 Ag5 67.80(8)
Ag15 Ag4 Ag11 62.66(7)
Ag15 Ag4 Ag14 116.07(10)
Ag15 Ag4 Ag16 65.59(8)
Pd1 Ag4 Ag3 58.12(7)
Pd1 Ag4 Ag5 57.09(7)
Pd1 Ag4 Ag8 58.96(7)
Pd1 Ag4 Ag9 58.67(7)
Pd1 Ag4 Ag11 58.31(7)
Pd1 Ag4 Ag14 108.62(9)
Pd1 Ag4 Ag15 113.73(9)
Pd1 Ag4 Ag16 105.42(9)
S18 Ag4 Ag3 94.0(2)
S18 Ag4 Ag5 139.9(2)
S18 Ag4 Ag8 144.03(19)
S18 Ag4 Ag9 113.00(19)
S18 Ag4 Ag11 107.83(19)
S18 Ag4 Ag14 49.28(19)
S18 Ag4 Ag15 72.49(19)
S18 Ag4 Ag16 101.9(2)
S18 Ag4 Pd1 152.0(2)
Ag4 Ag5 Ag15 54.81(7)
Ag4 Ag5 Ag23 160.74(10)
Ag6 Ag5 Ag4 107.45(9)
Ag6 Ag5 Ag7 62.14(8)
Ag6 Ag5 Ag8 110.02(9)
Ag6 Ag5 Ag11 59.61(8)
Ag6 Ag5 Ag15 115.13(10)
Ag6 Ag5 Ag16 173.60(11)
Ag6 Ag5 Ag23 66.56(9)
Ag7 Ag5 Ag4 106.28(9)
Ag7 Ag5 Ag15 160.37(10)
Ag7 Ag5 Ag16 115.45(10)
Ag7 Ag5 Ag23 54.50(8)
Ag8 Ag5 Ag4 57.79(8)
Ag8 Ag5 Ag7 60.51(8)
Ag8 Ag5 Ag15 106.24(9)
Ag8 Ag5 Ag16 64.54(7)
Ag8 Ag5 Ag23 105.85(10)
Ag11 Ag5 Ag4 60.47(7)
Ag11 Ag5 Ag7 109.30(9)
Ag11 Ag5 Ag8 108.09(9)
Ag11 Ag5 Ag15 58.80(7)
Ag11 Ag5 Ag16 117.87(10)
Ag11 Ag5 Ag23 123.19(10)
Ag15 Ag5 Ag23 144.42(10)
Ag16 Ag5 Ag4 67.04(8)
Ag16 Ag5 Ag15 64.90(7)
Ag16 Ag5 Ag23 117.49(11)
Pd1 Ag5 Ag4 57.60(7)
Pd1 Ag5 Ag6 58.80(7)
Pd1 Ag5 Ag7 57.87(8)
Pd1 Ag5 Ag8 58.39(7)
Pd1 Ag5 Ag11 59.49(8)
Pd1 Ag5 Ag15 103.33(10)
Pd1 Ag5 Ag16 114.80(9)
Pd1 Ag5 Ag23 106.30(9)
S14 Ag5 Ag4 142.4(2)
S14 Ag5 Ag6 110.1(2)
S14 Ag5 Ag7 90.2(2)
S14 Ag5 Ag8 106.7(2)
S14 Ag5 Ag11 145.1(2)
S14 Ag5 Ag15 108.2(2)
S14 Ag5 Ag16 75.3(2)
S14 Ag5 Ag23 47.1(2)
S14 Ag5 Pd1 148.0(2)
Ag1 Ag6 Ag2 60.17(8)
Ag1 Ag6 Ag7 57.72(8)
Ag1 Ag6 Ag13 109.83(10)
Ag1 Ag6 Ag24 63.94(10)
Ag2 Ag6 Ag7 106.29(9)
Ag2 Ag6 Ag13 58.28(8)
Ag5 Ag6 Ag1 107.43(9)
Ag5 Ag6 Ag2 109.18(9)
Ag5 Ag6 Ag7 60.26(8)
Ag5 Ag6 Ag13 121.60(10)
Ag5 Ag6 Ag24 121.85(13)
Ag7 Ag6 Ag13 164.55(11)
Ag11 Ag6 Ag1 110.00(10)
Ag11 Ag6 Ag2 62.11(8)
Ag11 Ag6 Ag5 60.31(7)
Ag11 Ag6 Ag7 108.36(8)
Ag11 Ag6 Ag13 65.44(8)
Ag11 Ag6 Ag24 173.77(13)
Ag24 Ag6 Ag2 112.21(11)
Ag24 Ag6 Ag7 70.06(11)
Ag24 Ag6 Ag13 114.46(12)
Pd1 Ag6 Ag1 58.03(7)
Pd1 Ag6 Ag2 58.41(7)
Pd1 Ag6 Ag5 58.79(7)
Pd1 Ag6 Ag7 57.20(8)
Pd1 Ag6 Ag11 59.73(7)
Pd1 Ag6 Ag13 109.34(10)
Pd1 Ag6 Ag24 115.63(12)
S4 Ag6 Ag1 110.9(2)
S4 Ag6 Ag2 96.5(2)
S4 Ag6 Ag5 140.9(2)
S4 Ag6 Ag7 139.7(2)
S4 Ag6 Ag11 111.7(2)
S4 Ag6 Ag13 50.2(2)
S4 Ag6 Ag24 70.7(2)
S4 Ag6 Pd1 154.9(2)
Ag1 Ag7 Ag5 106.78(10)
Ag1 Ag7 Ag6 59.59(8)
Ag1 Ag7 Ag8 109.34(10)
Ag1 Ag7 Ag17 126.27(12)
Ag1 Ag7 Ag23 118.75(11)
Ag1 Ag7 Ag24 58.39(9)
Ag5 Ag7 Ag6 57.59(7)
Ag5 Ag7 Ag8 59.24(7)
Ag5 Ag7 Ag17 106.82(11)
Ag5 Ag7 Ag24 105.36(10)
Ag6 Ag7 Ag17 163.05(12)
Ag6 Ag7 Ag24 53.79(9)
Ag8 Ag7 Ag6 105.39(10)
Ag8 Ag7 Ag17 58.04(9)
Ag8 Ag7 Ag24 158.67(12)
Ag17 Ag7 Ag24 143.03(13)
Ag19 Ag7 Ag1 60.64(8)
Ag19 Ag7 Ag5 109.23(10)
Ag19 Ag7 Ag6 107.73(10)
Ag19 Ag7 Ag8 62.37(8)
Ag19 Ag7 Ag17 69.27(10)
Ag19 Ag7 Ag23 178.36(13)
Ag19 Ag7 Ag24 115.84(11)
Ag23 Ag7 Ag5 69.36(9)
Ag23 Ag7 Ag6 70.86(10)
Ag23 Ag7 Ag8 117.00(11)
Ag23 Ag7 Ag17 111.81(13)
Ag23 Ag7 Ag24 64.13(10)
Pd1 Ag7 Ag1 58.70(8)
Pd1 Ag7 Ag5 57.77(8)
Pd1 Ag7 Ag6 57.12(7)
Pd1 Ag7 Ag8 57.89(7)
Pd1 Ag7 Ag17 110.26(11)
Pd1 Ag7 Ag19 59.10(8)
Pd1 Ag7 Ag23 119.27(12)
Pd1 Ag7 Ag24 102.04(11)
S13 Ag7 Ag1 140.9(3)
S13 Ag7 Ag5 110.5(3)
S13 Ag7 Ag6 136.4(2)
S13 Ag7 Ag8 99.7(3)
S13 Ag7 Ag17 51.7(2)
S13 Ag7 Ag19 115.5(2)
S13 Ag7 Ag23 66.0(2)
S13 Ag7 Ag24 99.8(3)
S13 Ag7 Pd1 157.4(3)
Ag4 Ag8 Ag5 62.43(8)
Ag4 Ag8 Ag7 109.73(9)
Ag4 Ag8 Ag9 60.18(8)
Ag4 Ag8 Ag16 66.49(8)
Ag4 Ag8 Ag17 172.08(10)
Ag4 Ag8 Ag18 116.45(10)
Ag4 Ag8 Ag19 107.51(9)
Ag5 Ag8 Ag7 60.25(7)
Ag5 Ag8 Ag16 58.89(7)
Ag5 Ag8 Ag18 161.35(10)
Ag5 Ag8 Ag19 105.84(8)
Ag7 Ag8 Ag16 110.50(9)
Ag7 Ag8 Ag18 106.11(10)
Ag7 Ag8 Ag19 57.10(7)
Ag9 Ag8 Ag5 109.29(9)
Ag9 Ag8 Ag7 106.53(9)
Ag9 Ag8 Ag16 122.39(10)
Ag9 Ag8 Ag17 120.86(12)
Ag9 Ag8 Ag18 60.19(8)
Ag9 Ag8 Ag19 59.66(8)
Ag16 Ag8 Ag18 139.33(9)
Ag17 Ag8 Ag5 111.15(11)
Ag17 Ag8 Ag7 62.36(9)
Ag17 Ag8 Ag16 115.03(12)
Ag17 Ag8 Ag18 67.94(10)
Ag17 Ag8 Ag19 68.94(11)
Ag19 Ag8 Ag16 164.73(9)
Ag19 Ag8 Ag18 55.87(8)
Pd1 Ag8 Ag4 59.17(7)
Pd1 Ag8 Ag5 58.07(7)
Pd1 Ag8 Ag7 57.68(8)
Pd1 Ag8 Ag9 58.80(7)
Pd1 Ag8 Ag16 109.64(9)
Pd1 Ag8 Ag17 113.94(11)
Pd1 Ag8 Ag18 104.48(9)
Pd1 Ag8 Ag19 57.11(7)
S15 Ag8 Ag4 112.1(2)
S15 Ag8 Ag5 96.6(2)
S15 Ag8 Ag7 111.5(2)
S15 Ag8 Ag9 141.1(2)
S15 Ag8 Ag16 49.60(19)
S15 Ag8 Ag17 72.3(2)
S15 Ag8 Ag18 100.6(2)
S15 Ag8 Ag19 140.1(2)
S15 Ag8 Pd1 154.7(2)
Ag3 Ag9 Ag14 54.73(7)
Ag3 Ag9 Ag18 165.37(10)
Ag4 Ag9 Ag3 59.72(7)
Ag4 Ag9 Ag10 107.37(8)
Ag4 Ag9 Ag14 61.12(7)
Ag4 Ag9 Ag18 122.74(11)
Ag4 Ag9 Ag19 109.61(9)
Ag4 Ag9 Ag22 123.91(11)
Ag8 Ag9 Ag3 107.34(9)
Ag8 Ag9 Ag4 59.83(8)
Ag8 Ag9 Ag10 110.01(9)
Ag8 Ag9 Ag14 117.53(9)
Ag8 Ag9 Ag18 67.37(9)
Ag8 Ag9 Ag19 62.66(8)
Ag8 Ag9 Ag22 173.09(10)
Ag10 Ag9 Ag3 57.90(7)
Ag10 Ag9 Ag14 105.05(9)
Ag10 Ag9 Ag18 110.04(10)
Ag18 Ag9 Ag14 139.89(9)
Ag19 Ag9 Ag3 106.45(8)
Ag19 Ag9 Ag10 60.28(8)
Ag19 Ag9 Ag14 161.06(9)
Ag19 Ag9 Ag18 58.93(8)
Ag22 Ag9 Ag3 72.43(9)
Ag22 Ag9 Ag10 63.79(7)
Ag22 Ag9 Ag14 68.24(9)
Ag22 Ag9 Ag18 111.10(10)
Ag22 Ag9 Ag19 110.59(9)
Pd1 Ag9 Ag3 57.42(7)
Pd1 Ag9 Ag4 59.13(7)
Pd1 Ag9 Ag8 59.05(7)
Pd1 Ag9 Ag10 58.10(7)
Pd1 Ag9 Ag14 104.56(9)
Pd1 Ag9 Ag18 110.09(10)
Pd1 Ag9 Ag19 58.23(7)
Pd1 Ag9 Ag22 116.80(9)
S11 Ag9 Ag3 139.1(2)
S11 Ag9 Ag4 141.21(19)
S11 Ag9 Ag8 113.2(2)
S11 Ag9 Ag10 110.36(19)
S11 Ag9 Ag14 100.0(2)
S11 Ag9 Ag18 49.8(2)
S11 Ag9 Ag19 96.7(2)
S11 Ag9 Ag22 67.9(2)
S11 Ag9 Pd1 154.9(2)
Ag1 Ag10 Ag22 162.71(11)
Ag2 Ag10 Ag1 60.07(8)
Ag2 Ag10 Ag3 59.78(7)
Ag2 Ag10 Ag9 108.91(9)
Ag2 Ag10 Ag19 107.69(10)
Ag2 Ag10 Ag20 118.01(11)
Ag2 Ag10 Ag22 127.53(11)
Ag3 Ag10 Ag1 107.28(9)
Ag3 Ag10 Ag9 61.84(7)
Ag3 Ag10 Ag19 109.03(9)
Ag3 Ag10 Ag20 172.47(14)
Ag3 Ag10 Ag22 71.43(8)
Ag9 Ag10 Ag1 106.02(10)
Ag9 Ag10 Ag19 59.60(8)
Ag9 Ag10 Ag20 114.49(11)
Ag9 Ag10 Ag22 57.65(7)
Ag19 Ag10 Ag1 58.29(8)
Ag19 Ag10 Ag20 64.17(10)
Ag19 Ag10 Ag22 105.24(9)
Ag20 Ag10 Ag1 66.76(11)
Ag20 Ag10 Ag22 112.77(11)
Pd1 Ag10 Ag1 57.24(7)
Pd1 Ag10 Ag2 58.97(7)
Pd1 Ag10 Ag3 58.78(8)
Pd1 Ag10 Ag9 57.89(7)
Pd1 Ag10 Ag19 57.92(8)
Pd1 Ag10 Ag20 113.72(13)
Pd1 Ag10 Ag22 111.00(9)
S5 Ag10 Ag1 135.6(2)
S5 Ag10 Ag2 142.3(2)
S5 Ag10 Ag3 116.8(3)
S5 Ag10 Ag9 98.7(2)
S5 Ag10 Ag19 108.3(2)
S5 Ag10 Ag20 69.6(3)
S5 Ag10 Ag22 50.6(2)
S5 Ag10 Pd1 156.2(2)
Ag2 Ag11 Ag13 56.53(7)
Ag2 Ag11 Ag15 163.31(10)
Ag3 Ag11 Ag2 57.66(7)
Ag3 Ag11 Ag4 59.18(7)
Ag3 Ag11 Ag12 63.58(8)
Ag3 Ag11 Ag13 107.05(9)
Ag3 Ag11 Ag15 107.84(9)
Ag4 Ag11 Ag2 105.53(8)
Ag4 Ag11 Ag13 161.87(10)
Ag4 Ag11 Ag15 57.83(7)
Ag5 Ag11 Ag2 107.37(9)
Ag5 Ag11 Ag3 108.32(9)
Ag5 Ag11 Ag4 61.77(7)
Ag5 Ag11 Ag12 171.84(10)
Ag5 Ag11 Ag13 117.90(9)
Ag5 Ag11 Ag15 67.44(8)
Ag6 Ag11 Ag2 60.03(8)
Ag6 Ag11 Ag3 106.78(9)
Ag6 Ag11 Ag4 108.83(9)
Ag6 Ag11 Ag5 60.08(8)
Ag6 Ag11 Ag12 120.00(9)
Ag6 Ag11 Ag13 61.66(8)
Ag6 Ag11 Ag15 123.61(11)
Ag12 Ag11 Ag2 68.03(9)
Ag12 Ag11 Ag4 112.23(9)
Ag12 Ag11 Ag13 65.82(8)
Ag12 Ag11 Ag15 114.93(10)
Ag15 Ag11 Ag13 140.15(10)
Pd1 Ag11 Ag2 57.37(7)
Pd1 Ag11 Ag3 57.57(7)
Pd1 Ag11 Ag4 57.72(7)
Pd1 Ag11 Ag5 58.35(8)
Pd1 Ag11 Ag6 58.60(7)
Pd1 Ag11 Ag12 114.12(10)
Pd1 Ag11 Ag13 105.64(9)
Pd1 Ag11 Ag15 108.98(9)
S17 Ag11 Ag2 138.5(2)
S17 Ag11 Ag3 111.0(2)
S17 Ag11 Ag4 97.93(18)
S17 Ag11 Ag5 113.85(19)
S17 Ag11 Ag6 141.2(2)
S17 Ag11 Ag12 71.57(19)
S17 Ag11 Ag13 98.29(18)
S17 Ag11 Ag15 51.00(18)
S17 Ag11 Pd1 155.61(18)
Ag2 Ag12 Ag13 52.51(7)
Ag3 Ag12 Ag2 52.74(7)
Ag3 Ag12 Ag13 100.54(10)
Ag11 Ag12 Ag2 56.45(7)
Ag11 Ag12 Ag3 58.20(7)
Ag11 Ag12 Ag13 61.48(8)
S1 Ag12 Ag2 90.4(2)
S1 Ag12 Ag3 143.1(3)
S1 Ag12 Ag11 103.0(2)
S1 Ag12 Ag13 45.7(2)
S1 Ag12 S3 159.4(3)
S3 Ag12 Ag2 102.4(2)
S3 Ag12 Ag3 52.4(2)
S3 Ag12 Ag11 97.6(2)
S3 Ag12 Ag13 152.9(2)
Ag2 Ag13 Ag6 56.98(8)
Ag2 Ag13 Ag11 57.03(6)
Ag2 Ag13 Ag12 62.62(8)
Ag6 Ag13 Ag11 52.90(7)
Ag6 Ag13 Ag12 100.55(8)
Ag11 Ag13 Ag12 52.70(7)
S1 Ag13 Ag2 99.1(2)
S1 Ag13 Ag6 145.9(2)
S1 Ag13 Ag11 94.5(2)
S1 Ag13 Ag12 45.46(19)
S1 Ag13 S4 162.2(3)
S4 Ag13 Ag2 96.5(2)
S4 Ag13 Ag6 51.6(2)
S4 Ag13 Ag11 101.1(2)
S4 Ag13 Ag12 152.1(2)
Ag3 Ag14 Ag4 56.63(7)
Ag3 Ag14 Ag9 56.14(7)
Ag4 Ag14 Ag9 51.86(7)
S10 Ag14 Ag3 98.9(2)
S10 Ag14 Ag4 141.9(2)
S10 Ag14 Ag9 90.8(2)
S10 Ag14 S18 165.7(3)
S18 Ag14 Ag3 94.85(18)
S18 Ag14 Ag4 51.0(2)
S18 Ag14 Ag9 100.1(2)
Ag4 Ag15 Ag5 57.39(7)
Ag4 Ag15 Ag11 59.51(7)
Ag4 Ag15 Ag16 62.94(8)
Ag5 Ag15 Ag16 53.30(7)
Ag11 Ag15 Ag5 53.75(7)
Ag11 Ag15 Ag16 102.73(9)
S16 Ag15 Ag4 105.6(2)
S16 Ag15 Ag5 89.7(2)
S16 Ag15 Ag11 143.4(2)
S16 Ag15 Ag16 45.8(2)
S16 Ag15 S17 153.2(3)
S17 Ag15 Ag4 101.1(2)
S17 Ag15 Ag5 103.2(2)
S17 Ag15 Ag11 53.25(19)
S17 Ag15 Ag16 155.8(2)
Ag4 Ag16 Ag15 51.46(7)
Ag5 Ag16 Ag4 56.48(7)
Ag5 Ag16 Ag8 56.57(7)
Ag5 Ag16 Ag15 61.80(7)
Ag8 Ag16 Ag4 52.41(7)
Ag8 Ag16 Ag15 98.93(8)
S15 Ag16 Ag4 101.0(2)
S15 Ag16 Ag5 96.49(19)
S15 Ag16 Ag8 51.87(19)
S15 Ag16 Ag15 150.8(2)
S16 Ag16 Ag4 94.5(2)
S16 Ag16 Ag5 96.94(19)
S16 Ag16 Ag8 144.6(2)
S16 Ag16 Ag15 45.7(2)
S16 Ag16 S15 163.5(3)
Ag7 Ag17 Ag19 52.75(8)
Ag8 Ag17 Ag7 59.60(9)
Ag8 Ag17 Ag19 56.94(8)
S12 Ag17 Ag7 141.2(3)
S12 Ag17 Ag8 99.4(3)
S12 Ag17 Ag19 88.6(3)
S12 Ag17 S13 157.7(4)
S13 Ag17 Ag7 53.9(2)
S13 Ag17 Ag8 102.8(3)
S13 Ag17 Ag19 102.3(3)
Ag9 Ag18 Ag8 52.45(7)
Ag19 Ag18 Ag8 56.57(7)
Ag19 Ag18 Ag9 57.03(8)
S11 Ag18 Ag8 101.2(2)
S11 Ag18 Ag9 51.99(19)
S11 Ag18 Ag19 96.87(19)
S12 Ag18 Ag8 89.0(3)
S12 Ag18 Ag9 140.7(3)
S12 Ag18 Ag19 97.9(3)
S12 Ag18 S11 165.0(3)
Ag1 Ag19 Ag8 107.26(9)
Ag1 Ag19 Ag9 108.88(10)
Ag1 Ag19 Ag10 61.39(8)
Ag1 Ag19 Ag17 114.89(11)
Ag1 Ag19 Ag18 172.61(12)
Ag1 Ag19 Ag20 65.49(9)
Ag7 Ag19 Ag1 59.79(8)
Ag7 Ag19 Ag8 60.53(8)
Ag7 Ag19 Ag9 107.73(9)
Ag7 Ag19 Ag10 108.91(10)
Ag7 Ag19 Ag17 57.98(8)
Ag7 Ag19 Ag18 119.12(11)
Ag7 Ag19 Ag20 120.78(11)
Ag8 Ag19 Ag17 54.12(9)
Ag8 Ag19 Ag20 163.89(13)
Ag9 Ag19 Ag8 57.68(7)
Ag9 Ag19 Ag10 60.12(8)
Ag9 Ag19 Ag17 106.09(10)
Ag9 Ag19 Ag18 64.04(9)
Ag9 Ag19 Ag20 109.70(12)
Ag10 Ag19 Ag8 105.95(10)
Ag10 Ag19 Ag17 159.11(11)
Ag10 Ag19 Ag18 114.16(11)
Ag10 Ag19 Ag20 57.98(10)
Ag18 Ag19 Ag8 67.56(9)
Ag18 Ag19 Ag17 66.90(9)
Ag18 Ag19 Ag20 118.03(12)
Ag20 Ag19 Ag17 141.63(13)
Pd1 Ag19 Ag1 58.37(7)
Pd1 Ag19 Ag7 58.99(8)
Pd1 Ag19 Ag8 57.22(7)
Pd1 Ag19 Ag9 58.10(7)
Pd1 Ag19 Ag10 58.00(8)
Pd1 Ag19 Ag17 101.83(10)
Pd1 Ag19 Ag18 114.43(10)
Pd1 Ag19 Ag20 108.45(11)
S9 Ag19 Ag1 112.8(2)
S9 Ag19 Ag7 142.9(3)
S9 Ag19 Ag8 139.9(2)
S9 Ag19 Ag9 108.8(2)
S9 Ag19 Ag10 94.7(3)
S9 Ag19 Ag17 105.1(3)
S9 Ag19 Ag18 72.7(2)
S9 Ag19 Ag20 50.2(2)
S9 Ag19 Pd1 152.6(3)
Ag10 Ag20 Ag1 57.02(8)
Ag10 Ag20 Ag19 57.85(8)
Ag19 Ag20 Ag1 53.60(8)
S6 Ag20 Ag1 88.0(4)
S6 Ag20 Ag10 102.2(4)
S6 Ag20 Ag19 141.5(4)
S6 Ag20 S9 161.6(4)
S9 Ag20 Ag1 103.3(2)
S9 Ag20 Ag10 96.1(2)
S9 Ag20 Ag19 52.1(2)
Ag1 Ag21 Ag2 57.85(8)
Ag1 Ag21 S7 50.4(2)
S2 Ag21 Ag1 99.9(2)
S2 Ag21 Ag2 52.33(19)
S2 Ag21 S7 100.6(4)
S6 Ag21 Ag1 96.8(4)
S6 Ag21 Ag2 140.9(3)
S6 Ag21 S2 163.3(5)
S6 Ag21 S7 89.6(6)
S7 Ag21 Ag2 93.7(3)
Ag9 Ag22 Ag10 58.56(7)
S5 Ag22 Ag9 101.1(2)
S5 Ag22 Ag10 52.6(2)
S10 Ag22 Ag9 102.2(2)
S10 Ag22 Ag10 136.7(2)
S10 Ag22 S5 154.6(3)
Ag5 Ag23 Ag24 98.17(11)
Ag7 Ag23 Ag5 56.14(8)
Ag7 Ag23 Ag24 65.27(10)
Ag7 Ag23 S13 51.4(2)
S8 Ag23 Ag5 139.0(4)
S8 Ag23 Ag7 109.1(3)
S8 Ag23 Ag24 46.9(3)
S8 Ag23 S13 107.8(4)
S13 Ag23 Ag5 91.5(2)
S13 Ag23 Ag24 92.2(2)
S14 Ag23 Ag5 48.3(2)
S14 Ag23 Ag7 92.5(2)
S14 Ag23 Ag24 146.2(3)
S14 Ag23 S8 156.5(4)
S14 Ag23 S13 92.8(3)
Ag1 Ag24 Ag7 52.00(8)
Ag1 Ag24 Ag23 99.98(11)
Ag6 Ag24 Ag1 57.99(9)
Ag6 Ag24 Ag7 56.15(8)
Ag6 Ag24 Ag23 65.45(10)
Ag23 Ag24 Ag7 50.60(8)
S7 Ag24 Ag1 52.2(3)
S7 Ag24 Ag6 99.2(4)
S7 Ag24 Ag7 100.5(3)
S7 Ag24 Ag23 151.1(3)
S8 Ag24 Ag1 146.2(3)
S8 Ag24 Ag6 101.4(3)
S8 Ag24 Ag7 94.7(3)
S8 Ag24 Ag23 46.5(3)
S8 Ag24 S7 158.9(4)
Ag1 Pd1 Ag2 63.77(8)
Ag1 Pd1 Ag3 116.59(10)
Ag1 Pd1 Ag4 179.56(11)
Ag1 Pd1 Ag5 115.02(10)
Ag1 Pd1 Ag6 63.67(8)
Ag1 Pd1 Ag7 62.23(9)
Ag1 Pd1 Ag8 117.95(11)
Ag1 Pd1 Ag9 117.35(9)
Ag1 Pd1 Ag10 65.01(8)
Ag1 Pd1 Ag11 116.42(9)
Ag1 Pd1 Ag19 62.79(8)
Ag2 Pd1 Ag4 116.41(10)
Ag2 Pd1 Ag11 64.55(7)
Ag3 Pd1 Ag2 61.99(8)
Ag3 Pd1 Ag4 63.33(8)
Ag3 Pd1 Ag7 178.70(11)
Ag3 Pd1 Ag8 116.26(9)
Ag3 Pd1 Ag10 62.26(8)
Ag3 Pd1 Ag11 63.85(8)
Ag3 Pd1 Ag19 117.20(10)
Ag4 Pd1 Ag11 63.97(7)
Ag5 Pd1 Ag2 116.56(9)
Ag5 Pd1 Ag3 116.90(10)
Ag5 Pd1 Ag4 65.31(7)
Ag5 Pd1 Ag6 62.42(7)
Ag5 Pd1 Ag7 64.37(8)
Ag5 Pd1 Ag8 63.54(8)
Ag5 Pd1 Ag9 116.80(8)
Ag5 Pd1 Ag10 178.63(11)
Ag5 Pd1 Ag11 62.16(8)
Ag5 Pd1 Ag19 117.23(11)
Ag6 Pd1 Ag2 63.53(8)
Ag6 Pd1 Ag3 114.46(10)
Ag6 Pd1 Ag4 116.77(9)
Ag6 Pd1 Ag7 65.68(8)
Ag6 Pd1 Ag8 117.55(10)
Ag6 Pd1 Ag9 178.98(11)
Ag6 Pd1 Ag10 116.77(9)
Ag6 Pd1 Ag11 61.67(8)
Ag6 Pd1 Ag19 117.20(10)
Ag7 Pd1 Ag2 117.33(9)
Ag7 Pd1 Ag4 117.84(10)
Ag7 Pd1 Ag8 64.43(8)
Ag7 Pd1 Ag10 116.48(10)
Ag7 Pd1 Ag11 117.02(10)
Ag7 Pd1 Ag19 61.91(9)
Ag8 Pd1 Ag2 178.19(11)
Ag8 Pd1 Ag4 61.88(8)
Ag8 Pd1 Ag11 114.46(9)
Ag9 Pd1 Ag2 116.74(10)
Ag9 Pd1 Ag3 65.18(8)
Ag9 Pd1 Ag4 62.21(7)
Ag9 Pd1 Ag7 114.69(10)
Ag9 Pd1 Ag8 62.15(7)
Ag9 Pd1 Ag10 64.01(7)
Ag9 Pd1 Ag11 117.47(10)
Ag9 Pd1 Ag19 63.66(8)
Ag10 Pd1 Ag2 62.15(8)
Ag10 Pd1 Ag4 114.67(10)
Ag10 Pd1 Ag8 117.73(9)
Ag10 Pd1 Ag11 116.53(10)
Ag19 Pd1 Ag2 115.36(9)
Ag19 Pd1 Ag4 116.82(9)
Ag19 Pd1 Ag8 65.66(8)
Ag19 Pd1 Ag10 64.07(9)
Ag19 Pd1 Ag11 178.84(10)
Ag12 S1 Ag13 88.9(3)
C1 S1 Ag12 102.7(7)
C1 S1 Ag13 111.4(8)
Ag21 S2 Ag2 77.3(3)
C9 S2 Ag2 109.8(8)
C9 S2 Ag21 107.5(9)
Ag12 S3 Ag3 77.5(2)
C17 S3 Ag3 109.3(8)
C17 S3 Ag12 104.2(8)
Ag13 S4 Ag6 78.2(2)
C25 S4 Ag6 108.7(8)
C25 S4 Ag13 106.1(9)
Ag22 S5 Ag10 76.9(2)
C33 S5 Ag10 110.6(9)
C33 S5 Ag22 103.6(10)
Ag21 S6 Ag20 92.8(4)
C41 S6 Ag20 109(2)
C41 S6 Ag21 111.6(18)
Ag1 S7 Ag21 64.2(3)
Ag24 S7 Ag1 76.5(3)
Ag24 S7 Ag21 128.5(5)
C49 S7 Ag1 109(2)
C49 S7 Ag21 103.7(16)
C49 S7 Ag24 120.4(18)
Ag23 S8 Ag24 86.6(4)
C57 S8 Ag23 106.5(19)
C57 S8 Ag24 106.6(19)
Ag20 S9 Ag19 77.7(3)
C65 S9 Ag19 112.4(16)
C65 S9 Ag20 105.0(15)
Ag14 S10 Ag22 92.6(3)
C73 S10 Ag14 116.9(8)
C73 S10 Ag22 105.5(8)
Ag18 S11 Ag9 78.2(2)
C3AA S11 Ag9 107.6(7)
C3AA S11 Ag18 107.4(9)
Ag18 S12 Ag17 93.6(4)
C89 S12 Ag17 111.1(14)
C89 S12 Ag18 114.9(14)
Ag7 S13 Ag23 62.5(2)
Ag17 S13 Ag7 74.4(3)
Ag17 S13 Ag23 128.2(4)
C97 S13 Ag7 110.5(17)
C97 S13 Ag17 105.0(17)
C97 S13 Ag23 115.7(17)
Ag23 S14 Ag5 84.7(3)
C105 S14 Ag5 111.6(8)
C105 S14 Ag23 107.5(8)
Ag16 S15 Ag8 78.5(2)
C113 S15 Ag8 107.1(8)
C113 S15 Ag16 104.0(9)
Ag15 S16 Ag16 88.4(3)
C121 S16 Ag15 103.2(7)
C121 S16 Ag16 111.5(8)
Ag15 S17 Ag11 75.8(2)
C129 S17 Ag11 111.6(7)
C129 S17 Ag15 101.4(8)
Ag14 S18 Ag4 79.8(2)
C137 S18 Ag4 110.9(7)
C137 S18 Ag14 105.9(7)
C2 C1 S1 116.4(12)
C2 C1 C6 120.0
C6 C1 S1 123.6(12)
C1 C2 C3 120.0
C4 C3 C2 120.0
C3 C4 C5 120.0
C3 C4 C8 121(3)
C5 C4 C8 119(3)
C6 C5 C4 120.0
C1 C6 C7 119(2)
C5 C6 C1 120.0
C5 C6 C7 121(2)
C10 C9 S2 118.2(13)
C10 C9 C14 120.0
C14 C9 S2 121.8(13)
C9 C10 C11 120.0
C12 C11 C10 120.0
C11 C12 C16 122(3)
C13 C12 C11 120.0
C13 C12 C16 118(3)
C12 C13 C14 120.0
C9 C14 C15 118(2)
C13 C14 C9 120.0
C13 C14 C15 122(2)
C18 C17 S3 117.9(12)
C18 C17 C22 120.0
C22 C17 S3 122.0(12)
C19 C18 C17 120.0
C20 C19 C18 120.0
C19 C20 C21 120.0
C19 C20 C24 117(2)
C21 C20 C24 123(2)
C20 C21 C22 120.0
C17 C22 C23 118.8(18)
C21 C22 C17 120.0
C21 C22 C23 121.2(18)
C26 C25 S4 118.6(14)
C26 C25 C30 120.0
C30 C25 S4 120.3(14)
C27 C26 C25 120.0
C26 C27 C28 120.0
C27 C28 C32 118(3)
C29 C28 C27 120.0
C29 C28 C32 122(3)
C28 C29 C30 120.0
C25 C30 C31 123(3)
C29 C30 C25 120.0
C29 C30 C31 117(3)
C34 C33 S5 117.1(15)
C34 C33 C38 120.0
C38 C33 S5 122.5(16)
C35 C34 C33 120.0
C34 C35 C36 120.0
C35 C36 C37 120.0
C35 C36 C40 125(3)
C37 C36 C40 115(3)
C38 C37 C36 120.0
C33 C38 C39 119(3)
C37 C38 C33 120.0
C37 C38 C39 120(3)
C42 C41 S6 117(4)
C42 C41 C46 120.0
C46 C41 S6 123(4)
C43 C42 C41 120.0
C42 C43 C44 120.0
C43 C44 C48 117(6)
C45 C44 C43 120.0
C45 C44 C48 123(6)
C46 C45 C44 120.0
C41 C46 C47 120.0(8)
C45 C46 C41 120.0
C45 C46 C47 120.0(8)
C50 C49 S7 118(4)
C50 C49 C54 120.0
C54 C49 S7 122(4)
C51 C50 C49 120.0
C52 C51 C50 120.0
C51 C52 C53 120.0
C51 C52 C56 118(5)
C53 C52 C56 122(5)
C52 C53 C54 120.0
C49 C54 C55 112(5)
C53 C54 C49 120.0
C53 C54 C55 128(5)
C5AA C57 S8 111(3)
C5AA C57 C62 120.0
C62 C57 S8 128(3)
C59 C5AA C57 120.0
C5AA C59 C60 120.0
C59 C60 C64 119.5(8)
C61 C60 C59 120.0
C61 C60 C64 120.3(8)
C60 C61 C62 120.0
C57 C62 C63 113(4)
C61 C62 C57 120.0
C61 C62 C63 127(4)
C66 C65 S9 118(3)
C66 C65 C70 120.0
C70 C65 S9 122(3)
C65 C66 C67 120.0
C66 C67 C68 120.0
C67 C68 C72 120(4)
C6AA C68 C67 120.0
C6AA C68 C72 120(4)
C70 C6AA C68 120.0
C65 C70 C71 122(4)
C6AA C70 C65 120.0
C6AA C70 C71 116(4)
C74 C73 S10 119.1(11)
C74 C73 C78 120.0
C78 C73 S10 120.8(11)
C73 C74 C75 120.0
C76 C75 C74 120.0
C75 C76 C80 119(2)
C77 C76 C75 120.0
C77 C76 C80 121(2)
C78 C77 C76 120.0
C73 C78 C79 120.5(19)
C77 C78 C73 120.0
C77 C78 C79 119.4(19)
C82 C3AA S11 120.6(12)
C82 C3AA C86 120.0
C86 C3AA S11 119.3(12)
C83 C82 C3AA 120.0
C84 C83 C82 120.0
C83 C84 C8AA 120.0
C83 C84 C88 118(2)
C8AA C84 C88 122(2)
C84 C8AA C86 120.0
C3AA C86 C87 125(2)
C8AA C86 C3AA 120.0
C8AA C86 C87 115(2)
C90 C89 S12 113(3)
C90 C89 C94 120.0
C94 C89 S12 127(3)
C89 C90 C0BA 120.0
C90 C0BA C92 120.0
C0BA C92 C96 122(4)
C93 C92 C0BA 120.0
C93 C92 C96 117(4)
C92 C93 C94 120.0
C89 C94 C95 121(3)
C93 C94 C89 120.0
C93 C94 C95 118(3)
C98 C97 S13 114(3)
C98 C97 C102 120.0
C102 C97 S13 126(3)
C97 C98 C99 120.0
C100 C99 C98 120.0
C99 C100 C1AA 119.5(9)
C101 C100 C99 120.0
C101 C100 C1AA 119.9(9)
C100 C101 C102 120.0
C97 C102 C0AA 108(4)
C101 C102 C97 120.0
C101 C102 C0AA 131(4)
C106 C105 S14 118.8(13)
C106 C105 C110 120.0
C110 C105 S14 121.1(13)
C105 C106 C107 120.0
C108 C107 C106 120.0
C107 C108 C112 117(3)
C109 C108 C107 120.0
C109 C108 C112 123(3)
C108 C109 C110 120.0
C105 C110 C111 119(2)
C109 C110 C105 120.0
C109 C110 C111 121(2)
C114 C113 S15 122.7(14)
C114 C113 C118 120.0
C118 C113 S15 117.3(14)
C113 C114 C115 120.0
C114 C115 C116 120.0
C115 C116 C120 111(3)
C117 C116 C115 120.0
C117 C116 C120 129(3)
C118 C117 C116 120.0
C113 C118 C119 123(3)
C117 C118 C113 120.0
C117 C118 C119 117(3)
C122 C121 S16 117.7(11)
C122 C121 C126 120.0
C126 C121 S16 122.2(11)
C123 C122 C121 120.0
C122 C123 C124 120.0
C123 C124 C128 126(2)
C125 C124 C123 120.0
C125 C124 C128 114(2)
C126 C125 C124 120.0
C121 C126 C9AA 118.8(18)
C125 C126 C121 120.0
C125 C126 C9AA 121.1(18)
C130 C129 S17 119.1(12)
C130 C129 C134 120.0
C134 C129 S17 120.8(12)
C129 C130 C131 120.0
C132 C131 C130 120.0
C131 C132 C133 120.0
C131 C132 C136 120(3)
C133 C132 C136 120(3)
C134 C133 C132 120.0
C129 C134 C135 125(2)
C133 C134 C129 120.0
C133 C134 C135 115(2)
C138 C137 S18 118.6(10)
C138 C137 C142 120.0
C142 C137 S18 121.3(10)
C139 C138 C137 120.0
C140 C139 C138 120.0
C139 C140 C144 118(2)
C2AA C140 C139 120.0
C2AA C140 C144 122(2)
C140 C2AA C142 120.0
C137 C142 C143 121.4(18)
C2AA C142 C137 120.0
C2AA C142 C143 118.3(18)
C145 P1 C157 108.8(11)
C145 P1 C163 110.1(11)
C151 P1 C145 110.5(11)
C151 P1 C157 108.0(12)
C151 P1 C163 108.2(12)
C163 P1 C157 111.2(12)
C146 C145 P1 122.3(11)
C146 C145 C150 120.0
C150 C145 P1 117.6(11)
C147 C146 C145 120.0
C148 C147 C146 120.0
C149 C148 C147 120.0
C148 C149 C150 120.0
C149 C150 C145 120.0
C156 C151 P1 120.1(12)
C156 C151 C152 120.0
C152 C151 P1 119.4(12)
C151 C156 C155 120.0
C154 C155 C156 120.0
C155 C154 C153 120.0
C152 C153 C154 120.0
C153 C152 C151 120.0
C162 C157 P1 118.6(14)
C162 C157 C158 120.0
C158 C157 P1 120.9(14)
C157 C162 C161 120.0
C160 C161 C162 120.0
C161 C160 C159 120.0
C158 C159 C160 120.0
C159 C158 C157 120.0
C168 C163 P1 119.4(14)
C168 C163 C164 120.0
C164 C163 P1 120.6(14)
C167 C168 C163 120.0
C168 C167 C166 120.0
C165 C166 C167 120.0
C166 C165 C164 120.0
C165 C164 C163 120.0
C1BA P47 C91 109.7(6)
C1BA P47 C2BA 107.5(7)
C91 P47 C2BA 106.8(6)
C69 P47 C1BA 114.0(7)
C69 P47 C91 112.6(6)
C69 P47 C2BA 105.7(6)
C731 C1BA P47 121.0(7)
C731 C1BA C294 120.0
C294 C1BA P47 118.9(7)
C1BA C731 C670 120.0
C199 C670 C731 120.0
C670 C199 C181 120.0
C294 C181 C199 120.0
C181 C294 C1BA 120.0
C127 C91 P47 120.3(7)
C127 C91 C305 120.0
C305 C91 P47 119.7(7)
C91 C127 C215 120.0
C386 C215 C127 120.0
C215 C386 C246 120.0
C386 C246 C305 120.0
C246 C305 C91 120.0
C4AA C2BA P47 119.7(6)
C4AA C2BA C141 120.0
C141 C2BA P47 120.3(6)
C2BA C4AA C7AA 120.0
C4AA C7AA C104 120.0
C103 C104 C7AA 120.0
C141 C103 C104 120.0
C103 C141 C2BA 120.0
C4BA C7BA C69 120.0
C7BA C4BA C5BA 120.0
C4BA C5BA C81 120.0
C85 C81 C5BA 120.0
C81 C85 C69 120.0
C7BA C69 P47 121.0(7)
C85 C69 P47 119.0(7)
C85 C69 C7BA 120.0

loop_
_geom_bond_atom_site_label_1
_geom_bond_atom_site_label_2
_geom_bond_distance
Ag1 Ag2 2.899(4)
Ag1 Ag6 2.889(3)
Ag1 Ag7 2.832(3)
Ag1 Ag10 2.948(3)
Ag1 Ag19 2.857(3)
Ag1 Ag20 3.229(4)
Ag1 Ag21 2.908(4)
Ag1 Ag24 3.061(4)
Ag1 Pd1 2.735(3)
Ag1 S7 2.489(10)
Ag2 Ag3 2.832(3)
Ag2 Ag6 2.894(3)
Ag2 Ag10 2.841(3)
Ag2 Ag11 2.953(3)
Ag2 Ag12 3.285(4)
Ag2 Ag13 2.936(3)
Ag2 Ag21 3.078(3)
Ag2 Pd1 2.754(3)
Ag2 S2 2.497(8)
Ag3 Ag4 2.889(3)
Ag3 Ag9 2.957(3)
Ag3 Ag10 2.841(3)
Ag3 Ag11 2.920(3)
Ag3 Ag12 3.076(3)
Ag3 Ag14 2.907(3)
Ag3 Pd1 2.745(3)
Ag3 S3 2.496(9)
Ag4 Ag5 2.968(3)
Ag4 Ag8 2.833(3)
Ag4 Ag9 2.843(3)
Ag4 Ag11 2.931(3)
Ag4 Ag14 3.165(3)
Ag4 Ag15 2.879(3)
Ag4 Ag16 3.278(3)
Ag4 Pd1 2.758(3)
Ag4 S18 2.498(8)
Ag5 Ag6 2.842(3)
Ag5 Ag7 2.923(3)
Ag5 Ag8 2.893(3)
Ag5 Ag11 2.849(3)
Ag5 Ag15 3.262(3)
Ag5 Ag16 2.968(3)
Ag5 Ag23 3.294(4)
Ag5 Pd1 2.743(3)
Ag5 S14 2.469(9)
Ag6 Ag7 2.976(3)
Ag6 Ag11 2.829(3)
Ag6 Ag13 3.122(4)
Ag6 Ag24 2.891(4)
Ag6 Pd1 2.743(3)
Ag6 S4 2.499(8)
Ag7 Ag8 2.931(3)
Ag7 Ag17 3.010(4)
Ag7 Ag19 2.826(3)
Ag7 Ag23 2.866(4)
Ag7 Ag24 3.369(4)
Ag7 Pd1 2.746(3)
Ag7 S13 2.525(10)
Ag8 Ag9 2.837(3)
Ag8 Ag16 3.130(3)
Ag8 Ag17 2.883(4)
Ag8 Ag18 3.303(4)
Ag8 Ag19 2.982(3)
Ag8 Pd1 2.752(3)
Ag8 S15 2.513(8)
Ag9 Ag10 2.912(3)
Ag9 Ag14 3.327(4)
Ag9 Ag18 3.105(4)
Ag9 Ag19 2.897(3)
Ag9 Ag22 2.884(3)
Ag9 Pd1 2.745(3)
Ag9 S11 2.499(8)
Ag10 Ag19 2.917(4)
Ag10 Ag20 2.921(4)
Ag10 Ag22 3.063(3)
Ag10 Pd1 2.751(3)
Ag10 S5 2.497(9)
Ag11 Ag12 2.920(3)
Ag11 Ag13 3.226(3)
Ag11 Ag15 3.022(3)
Ag11 Pd1 2.776(3)
Ag11 S17 2.498(8)
Ag12 Ag13 3.349(4)
Ag12 S1 2.388(8)
Ag12 S3 2.420(8)
Ag13 S1 2.397(10)
Ag13 S4 2.450(10)
Ag14 S10 2.422(9)
Ag14 S18 2.438(8)
Ag15 Ag16 3.352(4)
Ag15 S16 2.401(8)
Ag15 S17 2.423(8)
Ag16 S15 2.432(8)
Ag16 S16 2.406(8)
Ag17 Ag19 3.321(4)
Ag17 S12 2.388(10)
Ag17 S13 2.453(11)
Ag18 Ag19 2.958(3)
Ag18 S11 2.423(9)
Ag18 S12 2.376(11)
Ag19 Ag20 3.101(4)
Ag19 Pd1 2.749(3)
Ag19 S9 2.506(9)
Ag20 S6 2.430(13)
Ag20 S9 2.437(10)
Ag21 S2 2.429(11)
Ag21 S6 2.383(13)
Ag21 S7 2.938(17)
Ag22 S5 2.429(9)
Ag22 S10 2.424(9)
Ag23 Ag24 3.337(5)
Ag23 S8 2.425(11)
Ag23 S13 2.951(10)
Ag23 S14 2.422(9)
Ag24 S7 2.454(15)
Ag24 S8 2.439(14)
S1 C1 1.814(17)
S2 C9 1.79(2)
S3 C17 1.791(17)
S4 C25 1.75(2)
S5 C33 1.76(2)
S6 C41 1.66(5)
S7 C49 1.78(4)
S8 C57 1.71(4)
S9 C65 1.79(3)
S10 C73 1.788(16)
S11 C3AA 1.784(15)
S12 C89 1.74(3)
S13 C97 1.92(4)
S14 C105 1.815(18)
S15 C113 1.803(17)
S16 C121 1.805(15)
S17 C129 1.787(17)
S18 C137 1.772(14)
C1 C2 1.3900
C1 C6 1.3900
C2 C3 1.3900
C3 C4 1.3900
C4 C5 1.3900
C4 C8 1.53(2)
C5 C6 1.3900
C6 C7 1.543(19)
C9 C10 1.3900
C9 C14 1.3900
C10 C11 1.3900
C11 C12 1.3900
C12 C13 1.3900
C12 C16 1.53(2)
C13 C14 1.3900
C14 C15 1.531(18)
C17 C18 1.3900
C17 C22 1.3900
C18 C19 1.3900
C19 C20 1.3900
C20 C21 1.3900
C20 C24 1.529(19)
C21 C22 1.3900
C22 C23 1.530(18)
C25 C26 1.3900
C25 C30 1.3900
C26 C27 1.3900
C27 C28 1.3900
C28 C29 1.3900
C28 C32 1.535(19)
C29 C30 1.3900
C30 C31 1.523(19)
C33 C34 1.3900
C33 C38 1.3900
C34 C35 1.3900
C35 C36 1.3900
C36 C37 1.3900
C36 C40 1.54(2)
C37 C38 1.3900
C38 C39 1.537(19)
C41 C42 1.3900
C41 C46 1.3900
C42 C43 1.3900
C43 C44 1.3900
C44 C45 1.3900
C44 C48 1.55(2)
C45 C46 1.3900
C46 C47 1.56(2)
C49 C50 1.3900
C49 C54 1.3900
C50 C51 1.3900
C51 C52 1.3900
C52 C53 1.3900
C52 C56 1.55(2)
C53 C54 1.3900
C54 C55 1.55(2)
C57 C5AA 1.3900
C57 C62 1.3900
C5AA C59 1.3900
C59 C60 1.3900
C60 C61 1.3900
C60 C64 1.53(2)
C61 C62 1.3900
C62 C63 1.53(2)
C65 C66 1.3900
C65 C70 1.3900
C66 C67 1.3900
C67 C68 1.3900
C68 C6AA 1.3900
C68 C72 1.54(2)
C6AA C70 1.3900
C70 C71 1.54(2)
C73 C74 1.3900
C73 C78 1.3900
C74 C75 1.3900
C75 C76 1.3900
C76 C77 1.3900
C76 C80 1.546(19)
C77 C78 1.3900
C78 C79 1.547(19)
C3AA C82 1.3900
C3AA C86 1.3900
C82 C83 1.3900
C83 C84 1.3900
C84 C8AA 1.3900
C84 C88 1.533(19)
C8AA C86 1.3900
C86 C87 1.537(19)
C89 C90 1.3900
C89 C94 1.3900
C90 C0BA 1.3900
C0BA C92 1.3900
C92 C93 1.3900
C92 C96 1.54(2)
C93 C94 1.3900
C94 C95 1.53(2)
C97 C98 1.3900
C97 C102 1.3900
C98 C99 1.3900
C99 C100 1.3900
C100 C101 1.3900
C100 C1AA 1.54(2)
C101 C102 1.3900
C102 C0AA 1.54(2)
C105 C106 1.3900
C105 C110 1.3900
C106 C107 1.3900
C107 C108 1.3900
C108 C109 1.3900
C108 C112 1.538(19)
C109 C110 1.3900
C110 C111 1.540(19)
C113 C114 1.3900
C113 C118 1.3900
C114 C115 1.3900
C115 C116 1.3900
C116 C117 1.3900
C116 C120 1.538(19)
C117 C118 1.3900
C118 C119 1.54(2)
C121 C122 1.3900
C121 C126 1.3900
C122 C123 1.3900
C123 C124 1.3900
C124 C125 1.3900
C124 C128 1.537(19)
C125 C126 1.3900
C126 C9AA 1.536(19)
C129 C130 1.3900
C129 C134 1.3900
C130 C131 1.3900
C131 C132 1.3900
C132 C133 1.3900
C132 C136 1.53(2)
C133 C134 1.3900
C134 C135 1.550(18)
C137 C138 1.3900
C137 C142 1.3900
C138 C139 1.3900
C139 C140 1.3900
C140 C2AA 1.3900
C140 C144 1.538(19)
C2AA C142 1.3900
C142 C143 1.522(19)
P1 C145 1.773(17)
P1 C151 1.751(19)
P1 C157 1.81(2)
P1 C163 1.80(2)
C145 C146 1.3900
C145 C150 1.3900
C146 C147 1.3900
C147 C148 1.3900
C148 C149 1.3900
C149 C150 1.3900
C151 C156 1.3900
C151 C152 1.3900
C156 C155 1.3900
C155 C154 1.3900
C154 C153 1.3900
C153 C152 1.3900
C157 C162 1.3900
C157 C158 1.3900
C162 C161 1.3900
C161 C160 1.3900
C160 C159 1.3900
C159 C158 1.3900
C163 C168 1.3900
C163 C164 1.3900
C168 C167 1.3900
C167 C166 1.3900
C166 C165 1.3900
C165 C164 1.3900
P47 C1BA 1.768(13)
P47 C91 1.788(13)
P47 C2BA 1.858(13)
P47 C69 1.754(13)
C1BA C731 1.3900
C1BA C294 1.3900
C731 C670 1.3900
C670 C199 1.3900
C199 C181 1.3900
C181 C294 1.3900
C91 C127 1.3900
C91 C305 1.3900
C127 C215 1.3900
C215 C386 1.3900
C386 C246 1.3900
C246 C305 1.3900
C2BA C4AA 1.3900
C2BA C141 1.3900
C4AA C7AA 1.3900
C7AA C104 1.3900
C104 C103 1.3900
C103 C141 1.3900
C7BA C4BA 1.3900
C7BA C69 1.3900
C4BA C5BA 1.3900
C5BA C81 1.3900
C81 C85 1.3900
C85 C69 1.3900

loop_
_smtbx_masks_void_nr
_smtbx_masks_void_average_x
_smtbx_masks_void_average_y
_smtbx_masks_void_average_z
_smtbx_masks_void_volume
_smtbx_masks_void_count_electrons
1 0.000 0.500 0.000 867.8 310.4
2 -0.162 0.427 0.362 312.0 68.9
3 0.162 0.573 0.638 312.0 60.7
4 0.316 0.023 0.485 36.3 22.9
5 0.341 0.184 0.193 19.3 0.0
6 0.684 -0.023 0.515 36.3 23.7
7 0.659 0.816 0.807 19.3 0.0
